data_1567421
loop_
_publ_author_name
'Dhara, Debabrata'
'Fantuzzi, Felipe'
'H\"arterich, Marcel'
'Dewhurst, Rian D.'
'Krummenacher, Ivo'
'Arrowsmith, Merle'
'Pranckevicius, Conor'
'Braunschweig, Holger'

_publ_section_title
;
 Stepwise reduction of a base-stabilised ferrocenyl aluminium(iii)
 dihalide for the synthesis of structurally-diverse dialane species
;
_journal_issue 33
_journal_name_full 'Chemical Science'
_journal_page_first 9693
_journal_page_last 9700
_journal_paper_doi 10.1039/D2SC02783F
_journal_volume 13
_journal_year 2022
_chemical_formula_moiety 'C90 H122 Al2 Fe2 N4'
_chemical_formula_sum 'C90 H122 Al2 Fe2 N4'
_chemical_formula_weight 1425.57
_space_group_crystal_system monoclinic
_space_group_IT_number 14
_space_group_name_Hall '-P 2ybc'
_space_group_name_H-M_alt 'P 1 21/c 1'
_atom_sites_solution_hydrogens mixed
_atom_sites_solution_primary dual
_atom_sites_solution_secondary difmap
_audit_creation_method 'CIF-fill 1.2x (K.Radacki, 2005-21)'
_audit_update_record
;
2022-04-17 deposited with the CCDC.	2022-08-01 downloaded from the CCDC.
;
_cell_angle_alpha 90
_cell_angle_beta 105.079(12)
_cell_angle_gamma 90
_cell_formula_units_Z 4
_cell_length_a 19.856(8)
_cell_length_b 14.800(4)
_cell_length_c 29.131(10)
_cell_measurement_reflns_used 9492
_cell_measurement_temperature 100(2)
_cell_measurement_theta_max 30.44
_cell_measurement_theta_min 2.43
_cell_volume 8266(5)
_computing_cell_refinement 'Saint+ ver. V8.40A (Bruker AXS)'
_computing_data_collection 'BIS 6.2.14 / APEX3 ver. 2019.1 (Bruker AXS)'
_computing_data_reduction 'Saint+ ver. V8.40A (Bruker AXS)'
_computing_molecular_graphics 'ShelXLe (Huebschle et all, 2011)'
_computing_publication_material 'SHELXL-2018/3 (Sheldrick, 2018)'
_computing_structure_refinement 'SHELXL-2018/3 (Sheldrick, 2018)'
_computing_structure_solution 'SHELXT (Sheldrick, 2014)'
_diffrn_ambient_environment N~2~
_diffrn_ambient_temperature 100(2)
_diffrn_detector CPA
_diffrn_detector_area_resol_mean 7.5
_diffrn_detector_type 'Photon II'
_diffrn_measured_fraction_theta_full 0.999
_diffrn_measured_fraction_theta_max 0.965
_diffrn_measurement_device 'four-circle diffractometer'
_diffrn_measurement_device_type 'Bruker D8-Quest'
_diffrn_measurement_method '\f and \w scans'
_diffrn_radiation_monochromator 'multi-layer mirror'
_diffrn_radiation_type MoK\a
_diffrn_radiation_wavelength 0.71073
_diffrn_reflns_av_R_equivalents 0.0813
_diffrn_reflns_av_unetI/netI 0.0613
_diffrn_reflns_Laue_measured_fraction_full 0.999
_diffrn_reflns_Laue_measured_fraction_max 0.965
_diffrn_reflns_limit_h_max 29
_diffrn_reflns_limit_h_min -29
_diffrn_reflns_limit_k_max 22
_diffrn_reflns_limit_k_min -17
_diffrn_reflns_limit_l_max 40
_diffrn_reflns_limit_l_min -43
_diffrn_reflns_number 221609
_diffrn_reflns_point_group_measured_fraction_full 0.999
_diffrn_reflns_point_group_measured_fraction_max 0.965
_diffrn_reflns_theta_full 25.250
_diffrn_reflns_theta_max 32.534
_diffrn_reflns_theta_min 1.998
_diffrn_source 'micro-focus sealed X-ray tube'
_diffrn_source_type 'Incoatec ImS 2.0'
_exptl_absorpt_coefficient_mu 0.417
_exptl_absorpt_correction_T_max 0.7464
_exptl_absorpt_correction_T_min 0.5745
_exptl_absorpt_correction_type multi-scan
_exptl_absorpt_process_details 'SadAbs 2016/2 (Bruker AXS)'
_exptl_crystal_colour orange
_exptl_crystal_density_diffrn 1.145
_exptl_crystal_description block
_exptl_crystal_F_000 3072
_exptl_crystal_size_max 0.45
_exptl_crystal_size_mid 0.236
_exptl_crystal_size_min 0.145
_refine_diff_density_max 0.552
_refine_diff_density_min -0.447
_refine_diff_density_rms 0.062
_refine_ls_extinction_method none
_refine_ls_goodness_of_fit_ref 1.015
_refine_ls_hydrogen_treatment mixed
_refine_ls_matrix_type full
_refine_ls_number_parameters 1142
_refine_ls_number_reflns 28967
_refine_ls_number_restraints 1692
_refine_ls_restrained_S_all 0.994
_refine_ls_R_factor_all 0.0964
_refine_ls_R_factor_gt 0.0505
_refine_ls_shift/su_max 0.002
_refine_ls_shift/su_mean 0.000
_refine_ls_structure_factor_coef Fsqd
_refine_ls_weighting_details 'w=1/[\s^2^(Fo^2^)+(0.0506P)^2^+3.5778P] where P=(Fo^2^+2Fc^2^)/3'
_refine_ls_weighting_scheme calc
_refine_ls_wR_factor_gt 0.1142
_refine_ls_wR_factor_ref 0.1347
_reflns_Friedel_coverage 0.000
_reflns_number_gt 18589
_reflns_number_total 28967
_reflns_threshold_expression 'I > 2\s(I)'
_cod_data_source_file d2sc02783f2.cif
_cod_data_source_block Test_1_a
_cod_depositor_comments 'Adding full bibliography for 1567415--1567421.cif.'
_cod_original_sg_symbol_H-M 'P 21/c'
_cod_database_code 1567421
_shelx_shelxl_version_number 2018/3
_shelx_space_group_comment
;
The symmetry employed for this shelxl refinement is uniquely defined
by the following loop, which should always be used as a source of
symmetry information in preference to the above space-group names.
They are only intended as comments.
;
_shelx_estimated_absorpt_t_min 0.834
_shelx_estimated_absorpt_t_max 0.942

loop_
_space_group_symop_operation_xyz
'x, y, z'
'-x, y+1/2, -z+1/2'
'-x, -y, -z'
'x, -y-1/2, z-1/2'

loop_
_atom_site_label
_atom_site_type_symbol
_atom_site_fract_x
_atom_site_fract_y
_atom_site_fract_z
_atom_site_U_iso_or_equiv
_atom_site_adp_type
_atom_site_occupancy
_atom_site_site_symmetry_order
_atom_site_calc_flag
_atom_site_refinement_flags_posn
_atom_site_refinement_flags_adp
_atom_site_refinement_flags_occupancy
_atom_site_disorder_assembly
_atom_site_disorder_group
Al1_24 Al 0.77951(2) 0.66448(3) 0.60237(2) 0.02632(10) Uani 1 1 d . . . . .
Al2_24 Al 0.69668(2) 0.78960(3) 0.55432(2) 0.02666(10) Uani 1 1 d D . . . .
H1_24 H 0.6720(10) 0.8588(12) 0.5875(6) 0.039(5) Uiso 1 1 d D . . . .
C1_1 C 0.73835(9) 0.85677(11) 0.50810(5) 0.0300(3) Uani 1 1 d . . . . .
C2_1 C 0.80267(9) 0.90900(11) 0.52149(5) 0.0299(3) Uani 1 1 d . . . . .
C3_1 C 0.82103(9) 0.93828(12) 0.47931(6) 0.0344(4) Uani 1 1 d . . . . .
H3_1 H 0.860662 0.973439 0.478327 0.041 Uiso 1 1 calc R U . . .
C4_1 C 0.77003(10) 0.90573(12) 0.43967(6) 0.0358(4) Uani 1 1 d . . . . .
H4_1 H 0.769564 0.914777 0.407299 0.043 Uiso 1 1 calc R U . . .
C5_1 C 0.71898(9) 0.85668(11) 0.45642(6) 0.0326(3) Uani 1 1 d . . . . .
Fe6_1 Fe 0.72573(2) 0.98775(2) 0.48038(2) 0.03231(6) Uani 1 1 d . . . . .
C7_1 C 0.69546(13) 1.07722(14) 0.52444(7) 0.0504(5) Uani 1 1 d . . . . .
H7_1 H 0.705178 1.072747 0.558059 0.060 Uiso 1 1 calc R U . . .
C8_1 C 0.73733(12) 1.12134(13) 0.49887(7) 0.0481(5) Uani 1 1 d . . . . .
H8_1 H 0.780175 1.151555 0.512194 0.058 Uiso 1 1 calc R U . . .
C9_1 C 0.70378(11) 1.11240(12) 0.44947(7) 0.0439(4) Uani 1 1 d . . . . .
H9_1 H 0.720413 1.135657 0.424061 0.053 Uiso 1 1 calc R U . . .
C10_1 C 0.64177(11) 1.06319(13) 0.44488(7) 0.0432(4) Uani 1 1 d . . . . .
H10_1 H 0.609122 1.047604 0.415872 0.052 Uiso 1 1 calc R U . . .
C11_1 C 0.63658(12) 1.04087(14) 0.49136(7) 0.0475(5) Uani 1 1 d . . . . .
H11_1 H 0.599989 1.007426 0.498835 0.057 Uiso 1 1 calc R U . . .
C1_3 C 0.60203(8) 0.73599(11) 0.51678(5) 0.0285(3) Uani 1 1 d . . . . .
N2_3 N 0.59035(7) 0.65794(9) 0.49137(4) 0.0295(3) Uani 1 1 d . . . . .
C3_3 C 0.51959(9) 0.63920(12) 0.47510(5) 0.0327(3) Uani 1 1 d . . . . .
C4_3 C 0.48587(9) 0.70646(12) 0.49148(6) 0.0333(3) Uani 1 1 d . . . . .
N5_3 N 0.53725(7) 0.76502(9) 0.51644(5) 0.0308(3) Uani 1 1 d . . . . .
C6_3 C 0.52174(9) 0.84956(12) 0.53727(6) 0.0373(4) Uani 1 1 d . . . . .
H6A_3 H 0.501671 0.892700 0.511876 0.056 Uiso 1 1 calc R U . . .
H6B_3 H 0.564804 0.874593 0.557811 0.056 Uiso 1 1 calc R U . . .
H6C_3 H 0.488308 0.838193 0.556129 0.056 Uiso 1 1 calc R U . . .
C7_3 C 0.41029(9) 0.72043(14) 0.48772(7) 0.0430(4) Uani 1 1 d . . . . .
H7A_3 H 0.394994 0.777509 0.471249 0.065 Uiso 1 1 calc R U . . .
H7B_3 H 0.402786 0.722520 0.519653 0.065 Uiso 1 1 calc R U . . .
H7C_3 H 0.383380 0.670439 0.469793 0.065 Uiso 1 1 calc R U . . .
C8_3 C 0.49195(11) 0.56026(13) 0.44414(6) 0.0409(4) Uani 1 1 d . . . . .
H8A_3 H 0.503696 0.566845 0.413651 0.061 Uiso 1 1 calc R U . . .
H8B_3 H 0.441162 0.557453 0.438635 0.061 Uiso 1 1 calc R U . . .
H8C_3 H 0.512832 0.504571 0.459777 0.061 Uiso 1 1 calc R U . . .
C9_3 C 0.64544(10) 0.60000(12) 0.48256(6) 0.0351(4) Uani 1 1 d . . . . .
H9A_3 H 0.637945 0.591317 0.448251 0.053 Uiso 1 1 calc R U . . .
H9B_3 H 0.644352 0.541284 0.497905 0.053 Uiso 1 1 calc R U . . .
H9C_3 H 0.690897 0.628622 0.495642 0.053 Uiso 1 1 calc R U . . .
C1_4 C 0.81778(9) 0.68729(11) 0.67535(6) 0.0313(3) Uani 1 1 d . . . . .
N2_4 N 0.82265(8) 0.70286(10) 0.72172(5) 0.0363(3) Uani 1 1 d . . . . .
C3_4 C 0.76655(11) 0.68912(14) 0.74463(6) 0.0452(5) Uani 1 1 d . . . . .
H3A_4 H 0.726690 0.660999 0.722087 0.068 Uiso 1 1 calc R U . . .
H3B_4 H 0.752351 0.747490 0.754953 0.068 Uiso 1 1 calc R U . . .
H3C_4 H 0.782798 0.649594 0.772295 0.068 Uiso 1 1 calc R U . . .
C4_4 C 0.88843(11) 0.73729(13) 0.74444(6) 0.0416(4) Uani 1 1 d . . . . .
C5_4 C 0.90633(13) 0.76722(15) 0.79532(7) 0.0546(6) Uani 1 1 d . . . . .
H5A_4 H 0.955323 0.785973 0.805102 0.082 Uiso 1 1 calc R U . . .
H5B_4 H 0.898885 0.717085 0.815423 0.082 Uiso 1 1 calc R U . . .
H5C_4 H 0.876484 0.818187 0.798718 0.082 Uiso 1 1 calc R U . . .
C6_4 C 0.92540(10) 0.74178(12) 0.71141(6) 0.0396(4) Uani 1 1 d . . . . .
C7_4 C 0.99744(11) 0.77229(16) 0.71366(8) 0.0532(5) Uani 1 1 d . . . . .
H7A_4 H 1.024656 0.721273 0.706700 0.080 Uiso 1 1 calc R U . . .
H7B_4 H 1.019354 0.795473 0.745567 0.080 Uiso 1 1 calc R U . . .
H7C_4 H 0.995841 0.820252 0.690212 0.080 Uiso 1 1 calc R U . . .
N8_4 N 0.88031(8) 0.71036(10) 0.66939(5) 0.0342(3) Uani 1 1 d . . . . .
C9_4 C 0.88475(9) 0.70000(12) 0.61999(6) 0.0330(3) Uani 1 1 d . . . . .
H9A_4 H 0.916178 0.650817 0.615427 0.040 Uiso 1 1 calc R U . . .
H9AB_4 H 0.894694 0.756910 0.605142 0.040 Uiso 1 1 calc R U . . .
C1_5 C 0.65895(9) 0.81193(12) 0.42214(5) 0.0342(4) Uani 1 1 d . . . . .
C2_5 C 0.67361(10) 0.74156(12) 0.39454(6) 0.0379(4) Uani 1 1 d . . . . .
H2_5 H 0.720187 0.720304 0.400153 0.045 Uiso 1 1 calc R U . . .
C3_5 C 0.62120(11) 0.70140(13) 0.35869(6) 0.0419(4) Uani 1 1 d . . . . .
C4_5 C 0.55402(11) 0.73561(14) 0.35068(6) 0.0438(5) Uani 1 1 d . . . . .
H4_5 H 0.518092 0.709574 0.326166 0.053 Uiso 1 1 calc R U . . .
C5_5 C 0.53697(10) 0.80710(13) 0.37733(6) 0.0414(4) Uani 1 1 d . . . . .
C6_5 C 0.59052(10) 0.84274(12) 0.41378(6) 0.0370(4) Uani 1 1 d . . . . .
H6_5 H 0.580048 0.889152 0.433370 0.044 Uiso 1 1 calc R U . . .
C1_6 C 0.84492(9) 0.93478(11) 0.56961(5) 0.0298(3) Uani 1 1 d . . . . .
C2_6 C 0.91654(9) 0.94801(11) 0.57719(6) 0.0325(3) Uani 1 1 d . . . . .
H2_6 H 0.937381 0.936648 0.551867 0.039 Uiso 1 1 calc R U . . .
C3_6 C 0.95846(9) 0.97738(11) 0.62074(6) 0.0336(3) Uani 1 1 d . . . . .
C4_6 C 0.92651(9) 0.99364(12) 0.65750(6) 0.0352(4) Uani 1 1 d . . . . .
H4_6 H 0.954209 1.014292 0.687335 0.042 Uiso 1 1 calc R U . . .
C5_6 C 0.85554(9) 0.98046(11) 0.65166(6) 0.0338(3) Uani 1 1 d . . . . .
C6_6 C 0.81527(9) 0.95036(11) 0.60752(6) 0.0315(3) Uani 1 1 d . . . . .
H6_6 H 0.766765 0.940289 0.603188 0.038 Uiso 1 1 calc R U . . .
C1_7 C 0.68634(8) 0.51105(12) 0.65607(5) 0.0294(3) Uani 1 1 d . . . . .
C2_7 C 0.63730(9) 0.57999(12) 0.64489(5) 0.0311(3) Uani 1 1 d . . . . .
H2_7 H 0.631965 0.612517 0.616045 0.037 Uiso 1 1 calc R U . . .
C3_7 C 0.59538(9) 0.60264(13) 0.67538(6) 0.0351(4) Uani 1 1 d . . . . .
C4_7 C 0.60576(10) 0.55488(14) 0.71794(6) 0.0379(4) Uani 1 1 d . . . . .
H4_7 H 0.578032 0.569688 0.738982 0.045 Uiso 1 1 calc R U . . .
C5_7 C 0.65516(9) 0.48637(13) 0.73082(6) 0.0369(4) Uani 1 1 d . . . . .
C6_7 C 0.69471(9) 0.46471(12) 0.69921(5) 0.0329(3) Uani 1 1 d . . . . .
H6_7 H 0.728123 0.417458 0.707063 0.039 Uiso 1 1 calc R U . . .
C1_8 C 0.80792(8) 0.48169(11) 0.51939(5) 0.0270(3) Uani 1 1 d . . . . .
C2_8 C 0.79584(9) 0.41808(11) 0.48289(6) 0.0318(3) Uani 1 1 d . . . . .
H2_8 H 0.768163 0.366571 0.484830 0.038 Uiso 1 1 calc R U . . .
C3_8 C 0.82317(11) 0.42765(12) 0.44347(6) 0.0410(4) Uani 1 1 d . . . . .
C4_8 C 0.86212(11) 0.50397(13) 0.44112(7) 0.0441(5) Uani 1 1 d . . . . .
H4_8 H 0.880768 0.511631 0.414463 0.053 Uiso 1 1 calc R U . . .
C5_8 C 0.87522(10) 0.57058(12) 0.47654(6) 0.0357(4) Uani 1 1 d . . . . .
C6_8 C 0.84767(8) 0.55826(11) 0.51557(6) 0.0290(3) Uani 1 1 d . . . . .
H6_8 H 0.856008 0.602587 0.539987 0.035 Uiso 1 1 calc R U . . .
C1_9 C 0.46279(11) 0.84606(15) 0.36352(7) 0.0479(5) Uani 1 1 d D . . . .
C2_9 C 0.40906(11) 0.77019(17) 0.36084(8) 0.0577(6) Uani 1 1 d D . . . .
H2A_9 H 0.362075 0.796188 0.353549 0.086 Uiso 1 1 calc R U . . .
H2B_9 H 0.418675 0.738661 0.391443 0.086 Uiso 1 1 calc R U . . .
H2C_9 H 0.412167 0.727354 0.335822 0.086 Uiso 1 1 calc R U . . .
C3_9 C 0.45187(12) 0.91735(17) 0.39875(8) 0.0562(6) Uani 1 1 d D . . . .
H3A_9 H 0.484502 0.967420 0.399717 0.084 Uiso 1 1 calc R U . . .
H3B_9 H 0.460172 0.890359 0.430455 0.084 Uiso 1 1 calc R U . . .
H3C_9 H 0.403905 0.940052 0.388711 0.084 Uiso 1 1 calc R U . . .
C4_9 C 0.44945(12) 0.89109(18) 0.31423(8) 0.0594(6) Uani 1 1 d D . . . .
H4A_9 H 0.452576 0.845522 0.290459 0.089 Uiso 1 1 calc R U . . .
H4B_9 H 0.484487 0.938163 0.315132 0.089 Uiso 1 1 calc R U . . .
H4C_9 H 0.402820 0.918202 0.305762 0.089 Uiso 1 1 calc R U . . .
C1_10 C 1.03591(10) 0.99649(13) 0.62622(7) 0.0406(4) Uani 1 1 d D . . . .
C2_10 C 1.07089(11) 0.91711(15) 0.60865(9) 0.0540(5) Uani 1 1 d D . . . .
H2A_10 H 1.048403 0.906412 0.574946 0.081 Uiso 1 1 calc R U . . .
H2B_10 H 1.066429 0.863019 0.627041 0.081 Uiso 1 1 calc R U . . .
H2C_10 H 1.120379 0.930708 0.612639 0.081 Uiso 1 1 calc R U . . .
C3_10 C 1.07537(11) 1.01497(17) 0.67802(8) 0.0535(5) Uani 1 1 d D . . . .
H3A_10 H 1.124598 1.026647 0.679897 0.080 Uiso 1 1 calc R U . . .
H3B_10 H 1.071627 0.962261 0.697567 0.080 Uiso 1 1 calc R U . . .
H3C_10 H 1.055117 1.067806 0.689700 0.080 Uiso 1 1 calc R U . . .
C4_10 C 1.04161(11) 1.08001(15) 0.59655(8) 0.0499(5) Uani 1 1 d D . . . .
H4A_10 H 1.018788 1.067987 0.563026 0.075 Uiso 1 1 calc R U . . .
H4B_10 H 1.090891 1.094244 0.600060 0.075 Uiso 1 1 calc R U . . .
H4C_10 H 1.018789 1.131334 0.607547 0.075 Uiso 1 1 calc R U . . .
C1_11 C 0.54171(10) 0.67887(14) 0.66173(6) 0.0423(4) Uani 1 1 d D . . . .
C2_11 C 0.49023(10) 0.65723(16) 0.61351(7) 0.0470(5) Uani 1 1 d D . . . .
H2A_11 H 0.455142 0.705215 0.605281 0.071 Uiso 1 1 calc R U . . .
H2B_11 H 0.467143 0.599454 0.615676 0.071 Uiso 1 1 calc R U . . .
H2C_11 H 0.515665 0.653258 0.588912 0.071 Uiso 1 1 calc R U . . .
C3_11 C 0.57937(12) 0.76801(15) 0.65776(7) 0.0500(5) Uani 1 1 d D . . . .
H3A_11 H 0.604575 0.762351 0.633105 0.075 Uiso 1 1 calc R U . . .
H3B_11 H 0.612477 0.781638 0.688310 0.075 Uiso 1 1 calc R U . . .
H3C_11 H 0.545099 0.816914 0.649339 0.075 Uiso 1 1 calc R U . . .
C4_11 C 0.49867(12) 0.69043(17) 0.69838(8) 0.0556(6) Uani 1 1 d D . . . .
H4A_11 H 0.465717 0.740477 0.688684 0.083 Uiso 1 1 calc R U . . .
H4B_11 H 0.530038 0.703555 0.729653 0.083 Uiso 1 1 calc R U . . .
H4C_11 H 0.472891 0.634619 0.700111 0.083 Uiso 1 1 calc R U . . .
C1_12 C 0.6407(3) 0.6197(3) 0.3281(2) 0.0377(9) Uani 0.721(3) 1 d D U P A 1
C2_12 C 0.71902(15) 0.5973(2) 0.34008(9) 0.0449(6) Uani 0.721(3) 1 d D U P A 1
H2A_12 H 0.726654 0.546420 0.320520 0.067 Uiso 0.721(3) 1 calc R U P A 1
H2B_12 H 0.735449 0.581176 0.373777 0.067 Uiso 0.721(3) 1 calc R U P A 1
H2C_12 H 0.744833 0.650158 0.333590 0.067 Uiso 0.721(3) 1 calc R U P A 1
C3_12 C 0.60094(17) 0.53482(19) 0.33664(10) 0.0469(7) Uani 0.721(3) 1 d D U P A 1
H3A_12 H 0.550722 0.547157 0.327579 0.070 Uiso 0.721(3) 1 calc R U P A 1
H3B_12 H 0.615654 0.518393 0.370368 0.070 Uiso 0.721(3) 1 calc R U P A 1
H3C_12 H 0.611115 0.484826 0.317427 0.070 Uiso 0.721(3) 1 calc R U P A 1
C4_12 C 0.61716(15) 0.6442(2) 0.27547(8) 0.0460(7) Uani 0.721(3) 1 d D U P A 1
H4A_12 H 0.630218 0.595710 0.256570 0.069 Uiso 0.721(3) 1 calc R U P A 1
H4B_12 H 0.639729 0.700624 0.269986 0.069 Uiso 0.721(3) 1 calc R U P A 1
H4C_12 H 0.566412 0.652126 0.266062 0.069 Uiso 0.721(3) 1 calc R U P A 1
C1_13 C 0.6285(7) 0.6351(10) 0.3296(6) 0.0378(16) Uani 0.279(3) 1 d D U P A 2
C2_13 C 0.6794(4) 0.6729(5) 0.3017(2) 0.0395(13) Uani 0.279(3) 1 d D U P A 2
H2A_13 H 0.688534 0.626203 0.280256 0.059 Uiso 0.279(3) 1 calc R U P A 2
H2B_13 H 0.723278 0.690542 0.324186 0.059 Uiso 0.279(3) 1 calc R U P A 2
H2C_13 H 0.658308 0.725674 0.283154 0.059 Uiso 0.279(3) 1 calc R U P A 2
C3_13 C 0.6618(4) 0.5549(5) 0.3587(2) 0.0419(14) Uani 0.279(3) 1 d D U P A 2
H3A_13 H 0.677703 0.511777 0.338237 0.063 Uiso 0.279(3) 1 calc R U P A 2
H3B_13 H 0.627602 0.525614 0.372725 0.063 Uiso 0.279(3) 1 calc R U P A 2
H3C_13 H 0.701730 0.575196 0.384087 0.063 Uiso 0.279(3) 1 calc R U P A 2
C4_13 C 0.5628(4) 0.5985(5) 0.2916(2) 0.0396(13) Uani 0.279(3) 1 d D U P A 2
H4A_13 H 0.543550 0.646465 0.268783 0.059 Uiso 0.279(3) 1 calc R U P A 2
H4B_13 H 0.527450 0.579153 0.307595 0.059 Uiso 0.279(3) 1 calc R U P A 2
H4C_13 H 0.576325 0.547022 0.274829 0.059 Uiso 0.279(3) 1 calc R U P A 2
C1_14 C 0.6688(5) 0.4445(5) 0.7788(4) 0.0390(14) Uani 0.619(3) 1 d D U P B 1
C2_14 C 0.7246(2) 0.3727(3) 0.78726(13) 0.0600(11) Uani 0.619(3) 1 d D U P B 1
H2A_14 H 0.710829 0.325062 0.763296 0.090 Uiso 0.619(3) 1 calc R U P B 1
H2B_14 H 0.730566 0.346804 0.819018 0.090 Uiso 0.619(3) 1 calc R U P B 1
H2C_14 H 0.768704 0.399676 0.784960 0.090 Uiso 0.619(3) 1 calc R U P B 1
C3_14 C 0.6864(2) 0.5148(3) 0.81855(10) 0.0585(11) Uani 0.619(3) 1 d D U P B 1
H3A_14 H 0.729399 0.546355 0.817652 0.088 Uiso 0.619(3) 1 calc R U P B 1
H3B_14 H 0.692913 0.484552 0.849331 0.088 Uiso 0.619(3) 1 calc R U P B 1
H3C_14 H 0.648128 0.558411 0.814167 0.088 Uiso 0.619(3) 1 calc R U P B 1
C4_14 C 0.59813(19) 0.3984(3) 0.78066(11) 0.0502(9) Uani 0.619(3) 1 d D U P B 1
H4A_14 H 0.561252 0.444195 0.775614 0.075 Uiso 0.619(3) 1 calc R U P B 1
H4B_14 H 0.603578 0.370060 0.811812 0.075 Uiso 0.619(3) 1 calc R U P B 1
H4C_14 H 0.585557 0.352359 0.755736 0.075 Uiso 0.619(3) 1 calc R U P B 1
C1_15 C 0.6604(7) 0.4219(8) 0.7779(5) 0.034(2) Uani 0.381(3) 1 d D U P B 2
C2_15 C 0.7389(3) 0.4347(4) 0.80770(16) 0.0451(14) Uani 0.381(3) 1 d D U P B 2
H2A_15 H 0.770245 0.413121 0.789062 0.068 Uiso 0.381(3) 1 calc R U P B 2
H2B_15 H 0.747035 0.399950 0.837289 0.068 Uiso 0.381(3) 1 calc R U P B 2
H2C_15 H 0.747869 0.498809 0.815190 0.068 Uiso 0.381(3) 1 calc R U P B 2
C3_15 C 0.6145(3) 0.4527(4) 0.80781(17) 0.0472(14) Uani 0.381(3) 1 d D U P B 2
H3A_15 H 0.565609 0.447151 0.789779 0.071 Uiso 0.381(3) 1 calc R U P B 2
H3B_15 H 0.624888 0.515897 0.816901 0.071 Uiso 0.381(3) 1 calc R U P B 2
H3C_15 H 0.622838 0.415171 0.836468 0.071 Uiso 0.381(3) 1 calc R U P B 2
C4_15 C 0.6491(3) 0.3228(4) 0.76574(16) 0.0441(13) Uani 0.381(3) 1 d D U P B 2
H4A_15 H 0.600504 0.312902 0.748054 0.066 Uiso 0.381(3) 1 calc R U P B 2
H4B_15 H 0.659515 0.287155 0.795102 0.066 Uiso 0.381(3) 1 calc R U P B 2
H4C_15 H 0.680081 0.304064 0.746204 0.066 Uiso 0.381(3) 1 calc R U P B 2
C1_16 C 0.8186(8) 0.3482(12) 0.4087(6) 0.047(2) Uani 0.45(2) 1 d D U P C 1
C2_16 C 0.7421(8) 0.3368(14) 0.3859(7) 0.054(2) Uani 0.45(2) 1 d D U P C 1
H2A_16 H 0.723505 0.392312 0.368987 0.081 Uiso 0.45(2) 1 calc R U P C 1
H2B_16 H 0.717730 0.324228 0.410471 0.081 Uiso 0.45(2) 1 calc R U P C 1
H2C_16 H 0.735066 0.286291 0.363383 0.081 Uiso 0.45(2) 1 calc R U P C 1
C3_16 C 0.8577(9) 0.3674(8) 0.3704(5) 0.063(2) Uani 0.45(2) 1 d D U P C 1
H3A_16 H 0.849817 0.317600 0.347496 0.094 Uiso 0.45(2) 1 calc R U P C 1
H3B_16 H 0.907704 0.373090 0.385539 0.094 Uiso 0.45(2) 1 calc R U P C 1
H3C_16 H 0.840319 0.423830 0.353931 0.094 Uiso 0.45(2) 1 calc R U P C 1
C4_16 C 0.8498(10) 0.2609(12) 0.4354(6) 0.052(2) Uani 0.45(2) 1 d D U P C 1
H4A_16 H 0.841880 0.209998 0.413106 0.078 Uiso 0.45(2) 1 calc R U P C 1
H4B_16 H 0.827158 0.248534 0.460901 0.078 Uiso 0.45(2) 1 calc R U P C 1
H4C_16 H 0.899994 0.268941 0.449068 0.078 Uiso 0.45(2) 1 calc R U P C 1
C1_17 C 0.8029(7) 0.3557(9) 0.4032(5) 0.0423(16) Uani 0.55(2) 1 d D U P C 2
C2_17 C 0.7247(6) 0.3332(11) 0.3882(5) 0.0472(18) Uani 0.55(2) 1 d D U P C 2
H2A_17 H 0.698120 0.387845 0.375932 0.071 Uiso 0.55(2) 1 calc R U P C 2
H2B_17 H 0.710059 0.310635 0.415697 0.071 Uiso 0.55(2) 1 calc R U P C 2
H2C_17 H 0.715887 0.286881 0.363274 0.071 Uiso 0.55(2) 1 calc R U P C 2
C3_17 C 0.8272(8) 0.3826(6) 0.3588(3) 0.062(2) Uani 0.55(2) 1 d D U P C 2
H3A_17 H 0.820075 0.331761 0.336522 0.093 Uiso 0.55(2) 1 calc R U P C 2
H3B_17 H 0.876755 0.398570 0.368349 0.093 Uiso 0.55(2) 1 calc R U P C 2
H3C_17 H 0.800003 0.434698 0.343368 0.093 Uiso 0.55(2) 1 calc R U P C 2
C4_17 C 0.8426(7) 0.2701(10) 0.4237(4) 0.0450(17) Uani 0.55(2) 1 d D U P C 2
H4A_17 H 0.832094 0.221833 0.399922 0.067 Uiso 0.55(2) 1 calc R U P C 2
H4B_17 H 0.828353 0.251296 0.452059 0.067 Uiso 0.55(2) 1 calc R U P C 2
H4C_17 H 0.892842 0.282432 0.432409 0.067 Uiso 0.55(2) 1 calc R U P C 2
C1_18 C 0.9213(10) 0.6494(13) 0.4718(6) 0.0421(13) Uani 0.55(2) 1 d D U P D 1
C2_18 C 0.9201(7) 0.7261(9) 0.5060(4) 0.0515(19) Uani 0.55(2) 1 d D U P D 1
H2A_18 H 0.949785 0.775453 0.500233 0.077 Uiso 0.55(2) 1 calc R U P D 1
H2B_18 H 0.937460 0.704507 0.538703 0.077 Uiso 0.55(2) 1 calc R U P D 1
H2C_18 H 0.872137 0.748030 0.501031 0.077 Uiso 0.55(2) 1 calc R U P D 1
C3_18 C 0.9989(5) 0.6179(7) 0.4791(4) 0.0510(15) Uani 0.55(2) 1 d D U P D 1
H3A_18 H 1.001033 0.571327 0.455555 0.076 Uiso 0.55(2) 1 calc R U P D 1
H3B_18 H 1.016434 0.592988 0.511145 0.076 Uiso 0.55(2) 1 calc R U P D 1
H3C_18 H 1.027661 0.669582 0.475070 0.076 Uiso 0.55(2) 1 calc R U P D 1
C4_18 C 0.8980(6) 0.6912(8) 0.4226(3) 0.0623(18) Uani 0.55(2) 1 d D U P D 1
H4A_18 H 0.899675 0.645522 0.398590 0.093 Uiso 0.55(2) 1 calc R U P D 1
H4B_18 H 0.929031 0.741447 0.420213 0.093 Uiso 0.55(2) 1 calc R U P D 1
H4C_18 H 0.850129 0.713689 0.417285 0.093 Uiso 0.55(2) 1 calc R U P D 1
C1_19 C 0.9183(12) 0.6558(15) 0.4709(7) 0.0416(14) Uani 0.45(2) 1 d D U P D 2
C2_19 C 0.9326(7) 0.7166(10) 0.5156(4) 0.0426(18) Uani 0.45(2) 1 d D U P D 2
H2A_19 H 0.960823 0.768603 0.511257 0.064 Uiso 0.45(2) 1 calc R U P D 2
H2B_19 H 0.957822 0.681850 0.543456 0.064 Uiso 0.45(2) 1 calc R U P D 2
H2C_19 H 0.888223 0.737767 0.520504 0.064 Uiso 0.45(2) 1 calc R U P D 2
C3_19 C 0.9865(7) 0.6248(9) 0.4634(5) 0.0525(18) Uani 0.45(2) 1 d D U P D 2
H3A_19 H 0.977894 0.587441 0.434675 0.079 Uiso 0.45(2) 1 calc R U P D 2
H3B_19 H 1.011723 0.589189 0.490887 0.079 Uiso 0.45(2) 1 calc R U P D 2
H3C_19 H 1.014571 0.677458 0.459717 0.079 Uiso 0.45(2) 1 calc R U P D 2
C4_19 C 0.8767(7) 0.7087(9) 0.4258(5) 0.064(2) Uani 0.45(2) 1 d D U P D 2
H4A_19 H 0.905461 0.758374 0.419222 0.096 Uiso 0.45(2) 1 calc R U P D 2
H4B_19 H 0.833803 0.733123 0.431597 0.096 Uiso 0.45(2) 1 calc R U P D 2
H4C_19 H 0.864969 0.667646 0.398516 0.096 Uiso 0.45(2) 1 calc R U P D 2
C1_20 C 0.81966(10) 1.00499(13) 0.69095(6) 0.0391(4) Uani 1 1 d D . . . .
C2_20 C 0.77761(16) 1.09203(16) 0.67635(9) 0.0663(7) Uani 1 1 d D . . . .
H2A_20 H 0.808959 1.140595 0.672045 0.099 Uiso 1 1 calc R U . . .
H2B_20 H 0.754993 1.109166 0.701223 0.099 Uiso 1 1 calc R U . . .
H2C_20 H 0.742007 1.081948 0.646446 0.099 Uiso 1 1 calc R U . . .
C3_20 C 0.87230(14) 1.0197(2) 0.73906(8) 0.0797(9) Uani 1 1 d D . . . .
H3A_20 H 0.903269 0.967210 0.746685 0.120 Uiso 1 1 calc R U . . .
H3B_20 H 0.847364 1.027452 0.763741 0.120 Uiso 1 1 calc R U . . .
H3C_20 H 0.899987 1.073940 0.737568 0.120 Uiso 1 1 calc R U . . .
C4_20 C 0.76990(12) 0.93061(15) 0.69703(7) 0.0503(5) Uani 1 1 d D . . . .
H4A_20 H 0.733970 0.922183 0.667120 0.076 Uiso 1 1 calc R U . . .
H4B_20 H 0.747773 0.947549 0.722192 0.076 Uiso 1 1 calc R U . . .
H4C_20 H 0.795864 0.874143 0.705714 0.076 Uiso 1 1 calc R U . . .
C1_2 C 0.7761(6) 0.4634(6) 0.5584(3) 0.0225(12) Uani 0.738(8) 1 d D U P E 1
C2_2 C 0.7591(6) 0.5286(5) 0.5921(4) 0.0221(6) Uani 0.738(8) 1 d D U P E 1
C3_2 C 0.7227(4) 0.4831(3) 0.6206(3) 0.0221(6) Uani 0.738(8) 1 d D U P E 1
C4_2 C 0.7192(4) 0.3833(4) 0.6058(2) 0.0250(7) Uani 0.738(8) 1 d D U P E 1
H4_2 H 0.698355 0.335861 0.619279 0.030 Uiso 0.738(8) 1 calc R U P E 1
C5_2 C 0.7517(5) 0.3746(4) 0.5696(3) 0.0238(7) Uani 0.738(8) 1 d D U P E 1
H5_2 H 0.757335 0.319534 0.554280 0.029 Uiso 0.738(8) 1 calc R U P E 1
Fe6_2 Fe 0.82145(15) 0.42982(16) 0.62839(10) 0.02628(19) Uani 0.738(8) 1 d D U P E 1
C7_2 C 0.92470(18) 0.4066(4) 0.63923(13) 0.0477(11) Uani 0.738(8) 1 d D U P E 1
H7_2 H 0.949323 0.411301 0.615395 0.057 Uiso 0.738(8) 1 calc R U P E 1
C8_2 C 0.9135(5) 0.4786(6) 0.6690(3) 0.0462(16) Uani 0.738(8) 1 d D U P E 1
H8_2 H 0.929348 0.539130 0.668810 0.055 Uiso 0.738(8) 1 calc R U P E 1
C9_2 C 0.8743(3) 0.4422(3) 0.69871(18) 0.0438(10) Uani 0.738(8) 1 d D U P E 1
H9_2 H 0.858792 0.474747 0.722135 0.053 Uiso 0.738(8) 1 calc R U P E 1
C10_2 C 0.86202(19) 0.3496(3) 0.68796(13) 0.0441(9) Uani 0.738(8) 1 d D U P E 1
H10_2 H 0.837121 0.309450 0.702990 0.053 Uiso 0.738(8) 1 calc R U P E 1
C11_2 C 0.8932(3) 0.3270(3) 0.65093(17) 0.0463(12) Uani 0.738(8) 1 d D U P E 1
H11_2 H 0.892938 0.269278 0.636624 0.056 Uiso 0.738(8) 1 calc R U P E 1
C1_22 C 0.7770(15) 0.4736(15) 0.5639(9) 0.018(2) Uani 0.262(8) 1 d D U P E 2
C2_22 C 0.7586(19) 0.5396(16) 0.5923(12) 0.0221(6) Uani 0.262(8) 1 d D U P E 2
C3_22 C 0.7246(13) 0.4677(12) 0.6208(9) 0.0221(6) Uani 0.262(8) 1 d D U P E 2
C4_22 C 0.7253(13) 0.3959(14) 0.6113(8) 0.0250(7) Uani 0.262(8) 1 d D U P E 2
H4_22 H 0.708512 0.347034 0.626390 0.030 Uiso 0.262(8) 1 calc R U P E 2
C5_22 C 0.7580(14) 0.3888(14) 0.5695(10) 0.0238(7) Uani 0.262(8) 1 d D U P E 2
H5_22 H 0.763523 0.336677 0.551741 0.029 Uiso 0.262(8) 1 calc R U P E 2
Fe6_22 Fe 0.8213(4) 0.4172(4) 0.6302(3) 0.02628(19) Uani 0.262(8) 1 d D U P E 2
C7_22 C 0.9306(5) 0.4515(8) 0.6389(4) 0.037(2) Uani 0.262(8) 1 d D U P E 2
H7_22 H 0.951573 0.488683 0.619936 0.044 Uiso 0.262(8) 1 calc R U P E 2
C8_22 C 0.9079(15) 0.4763(15) 0.6790(8) 0.038(3) Uani 0.262(8) 1 d D U P E 2
H8_22 H 0.913063 0.535506 0.692062 0.046 Uiso 0.262(8) 1 calc R U P E 2
C9_22 C 0.8777(8) 0.4073(10) 0.6974(5) 0.038(3) Uani 0.262(8) 1 d D U P E 2
H9_22 H 0.857384 0.408990 0.723553 0.046 Uiso 0.262(8) 1 calc R U P E 2
C10_22 C 0.8837(7) 0.3319(8) 0.6682(5) 0.039(3) Uani 0.262(8) 1 d D U P E 2
H10_22 H 0.868156 0.272432 0.672315 0.047 Uiso 0.262(8) 1 calc R U P E 2
C11_22 C 0.9148(5) 0.3569(8) 0.6334(4) 0.040(2) Uani 0.262(8) 1 d D U P E 2
H11_22 H 0.924262 0.318421 0.609746 0.048 Uiso 0.262(8) 1 calc R U P E 2

loop_
_atom_site_aniso_label
_atom_site_aniso_U_11
_atom_site_aniso_U_22
_atom_site_aniso_U_33
_atom_site_aniso_U_23
_atom_site_aniso_U_13
_atom_site_aniso_U_12
Al1_24 0.0270(2) 0.0287(2) 0.0218(2) -0.00126(17) 0.00370(17) -0.00108(18)
Al2_24 0.0279(2) 0.0274(2) 0.0234(2) 0.00009(17) 0.00451(17) -0.00139(18)
C1_1 0.0336(8) 0.0285(7) 0.0267(7) 0.0009(6) 0.0057(6) -0.0007(6)
C2_1 0.0328(8) 0.0293(8) 0.0285(7) -0.0008(6) 0.0093(6) -0.0013(6)
C3_1 0.0391(9) 0.0339(8) 0.0332(8) -0.0036(6) 0.0148(7) -0.0064(7)
C4_1 0.0454(10) 0.0368(9) 0.0269(7) -0.0011(6) 0.0124(7) -0.0060(8)
C5_1 0.0391(9) 0.0311(8) 0.0264(7) 0.0004(6) 0.0063(6) -0.0032(7)
Fe6_1 0.04048(14) 0.02899(12) 0.02687(11) 0.00244(9) 0.00771(10) -0.00253(10)
C7_1 0.0715(15) 0.0414(10) 0.0374(9) -0.0006(8) 0.0127(9) 0.0181(10)
C8_1 0.0593(13) 0.0298(9) 0.0483(11) -0.0048(8) 0.0012(9) -0.0003(9)
C9_1 0.0557(12) 0.0310(9) 0.0425(10) 0.0091(7) 0.0083(9) -0.0027(8)
C10_1 0.0475(11) 0.0364(9) 0.0407(9) 0.0070(7) 0.0024(8) 0.0026(8)
C11_1 0.0536(12) 0.0384(10) 0.0549(12) 0.0107(9) 0.0222(10) 0.0101(9)
C1_3 0.0313(8) 0.0290(7) 0.0233(7) 0.0028(6) 0.0034(6) -0.0012(6)
N2_3 0.0325(7) 0.0309(7) 0.0224(6) 0.0028(5) 0.0022(5) -0.0022(5)
C3_3 0.0362(9) 0.0355(8) 0.0226(7) 0.0044(6) 0.0007(6) -0.0093(7)
C4_3 0.0322(9) 0.0375(9) 0.0266(7) 0.0046(6) 0.0011(6) -0.0075(7)
N5_3 0.0295(7) 0.0319(7) 0.0282(6) 0.0017(5) 0.0024(5) -0.0034(5)
C6_3 0.0340(9) 0.0356(9) 0.0398(9) -0.0011(7) 0.0050(7) 0.0039(7)
C7_3 0.0332(9) 0.0532(11) 0.0387(9) 0.0011(8) 0.0021(7) -0.0079(8)
C8_3 0.0491(11) 0.0426(10) 0.0273(8) -0.0023(7) 0.0033(7) -0.0152(8)
C9_3 0.0432(10) 0.0335(8) 0.0259(7) -0.0019(6) 0.0040(7) 0.0005(7)
C1_4 0.0343(9) 0.0297(8) 0.0272(7) -0.0013(6) 0.0034(6) -0.0013(6)
N2_4 0.0441(9) 0.0363(7) 0.0242(6) -0.0022(5) 0.0013(6) -0.0041(6)
C3_4 0.0571(12) 0.0517(11) 0.0263(8) -0.0057(7) 0.0098(8) -0.0080(9)
C4_4 0.0486(11) 0.0357(9) 0.0312(8) -0.0013(7) -0.0064(7) -0.0064(8)
C5_4 0.0683(15) 0.0517(12) 0.0322(9) -0.0057(8) -0.0073(9) -0.0108(11)
C6_4 0.0390(10) 0.0354(9) 0.0351(9) -0.0025(7) -0.0070(7) -0.0050(7)
C7_4 0.0405(11) 0.0530(12) 0.0556(12) -0.0029(10) -0.0064(9) -0.0127(9)
N8_4 0.0340(8) 0.0331(7) 0.0305(7) -0.0027(5) -0.0007(6) -0.0054(6)
C9_4 0.0326(9) 0.0322(8) 0.0331(8) -0.0020(6) 0.0066(7) -0.0034(7)
C1_5 0.0429(10) 0.0338(8) 0.0234(7) 0.0047(6) 0.0045(6) -0.0078(7)
C2_5 0.0495(11) 0.0386(9) 0.0234(7) 0.0032(6) 0.0057(7) -0.0084(8)
C3_5 0.0585(12) 0.0438(10) 0.0209(7) 0.0023(7) 0.0058(7) -0.0163(9)
C4_5 0.0521(12) 0.0525(11) 0.0227(7) 0.0043(7) 0.0025(7) -0.0214(9)
C5_5 0.0445(10) 0.0482(10) 0.0285(8) 0.0117(7) 0.0042(7) -0.0125(8)
C6_5 0.0427(10) 0.0375(9) 0.0286(8) 0.0054(7) 0.0050(7) -0.0083(8)
C1_6 0.0339(8) 0.0270(7) 0.0283(7) -0.0018(6) 0.0074(6) -0.0035(6)
C2_6 0.0362(9) 0.0297(8) 0.0323(8) -0.0012(6) 0.0105(7) -0.0046(7)
C3_6 0.0334(9) 0.0316(8) 0.0347(8) -0.0010(6) 0.0068(7) -0.0060(7)
C4_6 0.0382(9) 0.0336(8) 0.0317(8) -0.0035(6) 0.0055(7) -0.0073(7)
C5_6 0.0401(9) 0.0318(8) 0.0300(8) -0.0020(6) 0.0097(7) -0.0045(7)
C6_6 0.0333(8) 0.0314(8) 0.0305(7) -0.0012(6) 0.0094(6) -0.0042(7)
C1_7 0.0263(8) 0.0402(9) 0.0216(6) -0.0023(6) 0.0060(6) -0.0053(6)
C2_7 0.0311(8) 0.0417(9) 0.0212(6) -0.0014(6) 0.0081(6) -0.0010(7)
C3_7 0.0352(9) 0.0471(10) 0.0253(7) -0.0035(7) 0.0121(6) -0.0010(7)
C4_7 0.0382(9) 0.0545(11) 0.0237(7) -0.0063(7) 0.0131(7) -0.0049(8)
C5_7 0.0354(9) 0.0534(11) 0.0210(7) 0.0005(7) 0.0058(6) -0.0081(8)
C6_7 0.0303(8) 0.0437(9) 0.0234(7) 0.0018(6) 0.0047(6) -0.0031(7)
C1_8 0.0256(7) 0.0292(7) 0.0271(7) 0.0013(6) 0.0082(6) 0.0024(6)
C2_8 0.0365(9) 0.0296(8) 0.0318(8) -0.0015(6) 0.0133(7) -0.0024(7)
C3_8 0.0571(12) 0.0354(9) 0.0372(9) -0.0066(7) 0.0240(8) -0.0042(8)
C4_8 0.0626(13) 0.0393(10) 0.0406(10) -0.0034(7) 0.0318(9) -0.0047(9)
C5_8 0.0406(10) 0.0314(8) 0.0413(9) 0.0001(7) 0.0218(8) -0.0007(7)
C6_8 0.0282(8) 0.0290(8) 0.0322(7) -0.0009(6) 0.0121(6) 0.0009(6)
C1_9 0.0429(11) 0.0618(13) 0.0339(9) 0.0149(9) 0.0005(8) -0.0139(9)
C2_9 0.0429(12) 0.0745(15) 0.0479(11) 0.0218(11) -0.0019(9) -0.0183(11)
C3_9 0.0407(11) 0.0712(15) 0.0521(12) 0.0086(11) 0.0038(9) -0.0016(10)
C4_9 0.0542(13) 0.0743(16) 0.0446(11) 0.0276(11) 0.0034(10) -0.0050(11)
C1_10 0.0355(9) 0.0401(10) 0.0454(10) -0.0044(8) 0.0092(8) -0.0083(8)
C2_10 0.0379(11) 0.0504(12) 0.0712(14) -0.0101(10) 0.0097(10) 0.0022(9)
C3_10 0.0395(11) 0.0642(14) 0.0526(12) -0.0051(10) 0.0045(9) -0.0145(10)
C4_10 0.0421(11) 0.0489(12) 0.0616(13) 0.0017(9) 0.0188(10) -0.0091(9)
C1_11 0.0445(11) 0.0548(11) 0.0338(9) -0.0025(8) 0.0210(8) 0.0094(9)
C2_11 0.0392(10) 0.0653(13) 0.0397(10) 0.0036(9) 0.0157(8) 0.0142(9)
C3_11 0.0618(13) 0.0527(12) 0.0419(10) 0.0001(9) 0.0249(10) 0.0097(10)
C4_11 0.0619(14) 0.0666(14) 0.0488(11) -0.0008(10) 0.0336(10) 0.0170(11)
C1_12 0.049(2) 0.043(2) 0.0230(11) -0.0077(13) 0.0129(13) -0.0090(14)
C2_12 0.0513(15) 0.0504(15) 0.0323(12) -0.0083(11) 0.0099(11) -0.0016(12)
C3_12 0.0610(17) 0.0434(14) 0.0397(13) -0.0083(11) 0.0195(12) -0.0103(13)
C4_12 0.0518(16) 0.0612(17) 0.0250(10) -0.0042(10) 0.0102(10) -0.0111(13)
C1_13 0.046(3) 0.040(3) 0.028(2) -0.004(2) 0.012(2) -0.005(3)
C2_13 0.044(3) 0.048(3) 0.028(2) -0.010(2) 0.012(2) -0.001(2)
C3_13 0.055(3) 0.037(3) 0.034(3) -0.007(2) 0.012(2) 0.005(3)
C4_13 0.048(3) 0.040(3) 0.031(2) -0.009(2) 0.012(2) -0.008(2)
C1_14 0.040(3) 0.051(3) 0.0272(18) 0.007(2) 0.0097(16) -0.026(2)
C2_14 0.068(2) 0.073(3) 0.0368(17) 0.0281(18) 0.0102(16) -0.005(2)
C3_14 0.080(3) 0.075(2) 0.0180(12) 0.0017(13) 0.0091(14) -0.039(2)
C4_14 0.064(2) 0.058(2) 0.0298(14) 0.0032(14) 0.0149(14) -0.0257(17)
C1_15 0.033(4) 0.053(5) 0.016(2) 0.006(4) 0.006(2) -0.018(4)
C2_15 0.040(3) 0.069(4) 0.024(2) 0.012(2) 0.0049(18) -0.005(2)
C3_15 0.048(3) 0.071(4) 0.027(2) 0.012(2) 0.017(2) -0.001(3)
C4_15 0.047(3) 0.056(3) 0.030(2) 0.014(2) 0.010(2) -0.011(2)
C1_16 0.062(5) 0.043(3) 0.042(3) -0.015(3) 0.026(3) -0.008(3)
C2_16 0.071(6) 0.053(3) 0.038(3) -0.010(3) 0.014(5) -0.008(5)
C3_16 0.093(6) 0.058(4) 0.048(4) -0.017(3) 0.037(4) -0.010(4)
C4_16 0.061(5) 0.041(4) 0.056(6) -0.018(4) 0.021(4) -0.002(3)
C1_17 0.059(4) 0.036(2) 0.039(3) -0.0054(19) 0.026(3) 0.001(3)
C2_17 0.050(4) 0.048(3) 0.039(3) -0.016(2) 0.004(3) 0.003(3)
C3_17 0.101(6) 0.055(3) 0.042(3) -0.016(2) 0.040(4) -0.014(4)
C4_17 0.042(3) 0.045(3) 0.051(4) -0.013(3) 0.018(3) 0.000(2)
C1_18 0.050(2) 0.032(3) 0.0528(19) -0.0004(18) 0.0290(19) -0.0021(19)
C2_18 0.065(4) 0.036(3) 0.064(4) 0.000(3) 0.035(3) -0.009(3)
C3_18 0.047(3) 0.042(2) 0.070(4) 0.001(3) 0.027(3) -0.006(2)
C4_18 0.068(4) 0.054(4) 0.066(3) 0.018(2) 0.020(3) -0.014(3)
C1_19 0.048(2) 0.033(3) 0.054(2) 0.001(2) 0.034(2) -0.006(2)
C2_19 0.046(4) 0.031(3) 0.062(4) -0.005(3) 0.032(3) -0.010(3)
C3_19 0.055(4) 0.045(3) 0.072(4) -0.008(4) 0.042(3) -0.009(3)
C4_19 0.071(5) 0.049(4) 0.075(3) 0.019(3) 0.025(3) -0.014(3)
C1_20 0.0451(10) 0.0432(10) 0.0297(8) -0.0075(7) 0.0110(7) -0.0058(8)
C2_20 0.106(2) 0.0446(12) 0.0617(14) -0.0027(10) 0.0449(14) 0.0116(13)
C3_20 0.0625(16) 0.144(3) 0.0350(11) -0.0313(14) 0.0165(10) -0.0228(17)
C4_20 0.0639(14) 0.0505(12) 0.0454(11) -0.0077(9) 0.0300(10) -0.0095(10)
C1_2 0.0208(18) 0.027(2) 0.0183(18) -0.0058(13) 0.0021(13) 0.0033(15)
C2_2 0.0197(6) 0.0243(19) 0.0207(4) 0.0016(14) 0.0022(4) 0.0015(15)
C3_2 0.0197(6) 0.0243(19) 0.0207(4) 0.0016(14) 0.0022(4) 0.0015(15)
C4_2 0.0245(17) 0.026(2) 0.0218(19) -0.0032(12) 0.0015(14) -0.0092(13)
C5_2 0.0225(19) 0.021(2) 0.0272(7) -0.0012(17) 0.0047(10) -0.0062(14)
Fe6_2 0.02480(11) 0.0251(6) 0.0255(2) 0.0048(4) 0.00043(14) 0.0025(4)
C7_2 0.0218(16) 0.073(3) 0.0450(17) 0.015(3) 0.0032(13) 0.009(3)
C8_2 0.025(2) 0.051(2) 0.050(4) 0.017(2) -0.013(2) -0.0039(17)
C9_2 0.0404(19) 0.049(2) 0.0319(14) -0.0012(18) -0.0089(12) 0.007(2)
C10_2 0.0388(18) 0.050(2) 0.0361(16) 0.0155(14) -0.0035(13) 0.0051(15)
C11_2 0.039(2) 0.0456(19) 0.047(3) 0.0011(19) -0.0021(18) 0.0164(15)
C1_22 0.017(4) 0.019(4) 0.019(5) 0.001(4) 0.006(4) -0.009(3)
C2_22 0.0197(6) 0.0243(19) 0.0207(4) 0.0016(14) 0.0022(4) 0.0015(15)
C3_22 0.0197(6) 0.0243(19) 0.0207(4) 0.0016(14) 0.0022(4) 0.0015(15)
C4_22 0.0245(17) 0.026(2) 0.0218(19) -0.0032(12) 0.0015(14) -0.0092(13)
C5_22 0.0225(19) 0.021(2) 0.0272(7) -0.0012(17) 0.0047(10) -0.0062(14)
Fe6_22 0.02480(11) 0.0251(6) 0.0255(2) 0.0048(4) 0.00043(14) 0.0025(4)
C7_22 0.017(3) 0.042(5) 0.046(4) 0.009(4) -0.001(3) -0.004(4)
C8_22 0.033(6) 0.038(6) 0.036(6) -0.002(5) -0.004(4) 0.004(4)
C9_22 0.029(4) 0.050(7) 0.029(4) 0.010(5) -0.004(3) 0.003(6)
C10_22 0.032(5) 0.031(4) 0.046(7) 0.011(4) -0.004(4) 0.005(3)
C11_22 0.024(4) 0.045(5) 0.046(5) -0.005(4) -0.001(3) 0.004(4)

loop_
_atom_type_symbol
_atom_type_description
_atom_type_scat_dispersion_real
_atom_type_scat_dispersion_imag
_atom_type_scat_source
C C 0.0033 0.0016 'International Tables Vol C Tables 4.2.6.8 and 6.1.1.4'
H H 0.0000 0.0000 'International Tables Vol C Tables 4.2.6.8 and 6.1.1.4'
N N 0.0061 0.0033 'International Tables Vol C Tables 4.2.6.8 and 6.1.1.4'
Al Al 0.0645 0.0514 'International Tables Vol C Tables 4.2.6.8 and 6.1.1.4'
Fe Fe 0.3463 0.8444 'International Tables Vol C Tables 4.2.6.8 and 6.1.1.4'

loop_
_geom_angle_atom_site_label_1
_geom_angle_atom_site_label_2
_geom_angle_atom_site_label_3
_geom_angle
_geom_angle_site_symmetry_1
_geom_angle_site_symmetry_3
_geom_angle_publ_flag
C2_22 Al1_24 C9_4 116.6(11) . . ?
C2_2 Al1_24 C9_4 115.4(3) . . ?
C2_22 Al1_24 C1_4 108.7(11) . . ?
C2_2 Al1_24 C1_4 108.1(3) . . ?
C9_4 Al1_24 C1_4 68.47(7) . . ?
C2_22 Al1_24 Al2_24 121.5(11) . . ?
C2_2 Al1_24 Al2_24 122.6(3) . . ?
C9_4 Al1_24 Al2_24 113.70(6) . . ?
C1_4 Al1_24 Al2_24 116.09(5) . . ?
C1_1 Al2_24 C1_3 108.06(7) . . ?
C1_1 Al2_24 Al1_24 113.25(6) . . ?
C1_3 Al2_24 Al1_24 111.58(5) . . ?
C1_1 Al2_24 H1_24 109.7(7) . . ?
C1_3 Al2_24 H1_24 100.9(7) . . ?
Al1_24 Al2_24 H1_24 112.6(7) . . ?
C5_1 C1_1 C2_1 104.78(14) . . ?
C5_1 C1_1 Al2_24 130.33(12) . . ?
C2_1 C1_1 Al2_24 124.50(11) . . ?
C5_1 C1_1 Fe6_1 68.15(9) . . ?
C2_1 C1_1 Fe6_1 67.65(9) . . ?
Al2_24 C1_1 Fe6_1 133.36(9) . . ?
C3_1 C2_1 C1_1 109.33(14) . . ?
C3_1 C2_1 C1_6 121.56(15) . . ?
C1_1 C2_1 C1_6 129.07(14) . . ?
C3_1 C2_1 Fe6_1 69.15(10) . . ?
C1_1 C2_1 Fe6_1 71.10(9) . . ?
C1_6 C2_1 Fe6_1 124.04(11) . . ?
C4_1 C3_1 C2_1 108.05(15) . . ?
C4_1 C3_1 Fe6_1 70.29(11) . . ?
C2_1 C3_1 Fe6_1 69.62(10) . . ?
C4_1 C3_1 H3_1 126.0 . . ?
C2_1 C3_1 H3_1 126.0 . . ?
Fe6_1 C3_1 H3_1 125.7 . . ?
C3_1 C4_1 C5_1 108.41(14) . . ?
C3_1 C4_1 Fe6_1 69.39(10) . . ?
C5_1 C4_1 Fe6_1 69.78(10) . . ?
C3_1 C4_1 H4_1 125.8 . . ?
C5_1 C4_1 H4_1 125.8 . . ?
Fe6_1 C4_1 H4_1 126.6 . . ?
C4_1 C5_1 C1_1 109.43(15) . . ?
C4_1 C5_1 C1_5 120.59(14) . . ?
C1_1 C5_1 C1_5 129.93(15) . . ?
C4_1 C5_1 Fe6_1 69.37(10) . . ?
C1_1 C5_1 Fe6_1 70.79(9) . . ?
C1_5 C5_1 Fe6_1 127.97(13) . . ?
C11_1 Fe6_1 C3_1 171.90(8) . . ?
C11_1 Fe6_1 C7_1 40.58(9) . . ?
C3_1 Fe6_1 C7_1 132.06(8) . . ?
C11_1 Fe6_1 C2_1 132.53(7) . . ?
C3_1 Fe6_1 C2_1 41.23(7) . . ?
C7_1 Fe6_1 C2_1 107.41(8) . . ?
C11_1 Fe6_1 C8_1 68.21(9) . . ?
C3_1 Fe6_1 C8_1 108.06(8) . . ?
C7_1 Fe6_1 C8_1 40.43(9) . . ?
C2_1 Fe6_1 C8_1 112.40(8) . . ?
C11_1 Fe6_1 C4_1 147.27(8) . . ?
C3_1 Fe6_1 C4_1 40.32(7) . . ?
C7_1 Fe6_1 C4_1 171.82(9) . . ?
C2_1 Fe6_1 C4_1 68.48(7) . . ?
C8_1 Fe6_1 C4_1 133.55(8) . . ?
C11_1 Fe6_1 C10_1 40.77(8) . . ?
C3_1 Fe6_1 C10_1 145.62(8) . . ?
C7_1 Fe6_1 C10_1 68.27(8) . . ?
C2_1 Fe6_1 C10_1 173.12(7) . . ?
C8_1 Fe6_1 C10_1 68.13(8) . . ?
C4_1 Fe6_1 C10_1 116.50(8) . . ?
C11_1 Fe6_1 C9_1 68.12(8) . . ?
C3_1 Fe6_1 C9_1 114.15(8) . . ?
C7_1 Fe6_1 C9_1 68.19(8) . . ?
C2_1 Fe6_1 C9_1 144.31(8) . . ?
C8_1 Fe6_1 C9_1 40.75(8) . . ?
C4_1 Fe6_1 C9_1 110.69(8) . . ?
C10_1 Fe6_1 C9_1 40.14(8) . . ?
C11_1 Fe6_1 C5_1 115.80(8) . . ?
C3_1 Fe6_1 C5_1 68.53(7) . . ?
C7_1 Fe6_1 C5_1 145.36(8) . . ?
C2_1 Fe6_1 C5_1 68.48(7) . . ?
C8_1 Fe6_1 C5_1 174.14(8) . . ?
C4_1 Fe6_1 C5_1 40.85(7) . . ?
C10_1 Fe6_1 C5_1 111.75(8) . . ?
C9_1 Fe6_1 C5_1 135.49(7) . . ?
C11_1 Fe6_1 C1_1 108.61(7) . . ?
C3_1 Fe6_1 C1_1 69.76(7) . . ?
C7_1 Fe6_1 C1_1 112.60(8) . . ?
C2_1 Fe6_1 C1_1 41.25(6) . . ?
C8_1 Fe6_1 C1_1 143.18(7) . . ?
C4_1 Fe6_1 C1_1 69.37(7) . . ?
C10_1 Fe6_1 C1_1 134.47(7) . . ?
C9_1 Fe6_1 C1_1 174.38(7) . . ?
C5_1 Fe6_1 C1_1 41.06(6) . . ?
C8_1 C7_1 C11_1 108.20(18) . . ?
C8_1 C7_1 Fe6_1 70.01(12) . . ?
C11_1 C7_1 Fe6_1 69.57(12) . . ?
C8_1 C7_1 H7_1 125.9 . . ?
C11_1 C7_1 H7_1 125.9 . . ?
Fe6_1 C7_1 H7_1 126.1 . . ?
C7_1 C8_1 C9_1 107.74(19) . . ?
C7_1 C8_1 Fe6_1 69.56(11) . . ?
C9_1 C8_1 Fe6_1 69.74(10) . . ?
C7_1 C8_1 H8_1 126.1 . . ?
C9_1 C8_1 H8_1 126.1 . . ?
Fe6_1 C8_1 H8_1 126.1 . . ?
C10_1 C9_1 C8_1 108.15(18) . . ?
C10_1 C9_1 Fe6_1 69.91(11) . . ?
C8_1 C9_1 Fe6_1 69.51(10) . . ?
C10_1 C9_1 H9_1 125.9 . . ?
C8_1 C9_1 H9_1 125.9 . . ?
Fe6_1 C9_1 H9_1 126.2 . . ?
C9_1 C10_1 C11_1 107.94(18) . . ?
C9_1 C10_1 Fe6_1 69.95(11) . . ?
C11_1 C10_1 Fe6_1 69.15(11) . . ?
C9_1 C10_1 H10_1 126.0 . . ?
C11_1 C10_1 H10_1 126.0 . . ?
Fe6_1 C10_1 H10_1 126.4 . . ?
C7_1 C11_1 C10_1 107.96(19) . . ?
C7_1 C11_1 Fe6_1 69.85(12) . . ?
C10_1 C11_1 Fe6_1 70.07(12) . . ?
C7_1 C11_1 H11_1 126.0 . . ?
C10_1 C11_1 H11_1 126.0 . . ?
Fe6_1 C11_1 H11_1 125.6 . . ?
N5_3 C1_3 N2_3 103.80(13) . . ?
N5_3 C1_3 Al2_24 127.76(12) . . ?
N2_3 C1_3 Al2_24 128.04(12) . . ?
C1_3 N2_3 C3_3 111.70(14) . . ?
C1_3 N2_3 C9_3 124.31(14) . . ?
C3_3 N2_3 C9_3 123.98(14) . . ?
C4_3 C3_3 N2_3 106.38(14) . . ?
C4_3 C3_3 C8_3 130.66(17) . . ?
N2_3 C3_3 C8_3 122.91(17) . . ?
C3_3 C4_3 N5_3 106.24(15) . . ?
C3_3 C4_3 C7_3 131.06(16) . . ?
N5_3 C4_3 C7_3 122.65(16) . . ?
C1_3 N5_3 C4_3 111.86(14) . . ?
C1_3 N5_3 C6_3 124.93(14) . . ?
C4_3 N5_3 C6_3 123.14(15) . . ?
N5_3 C6_3 H6A_3 109.5 . . ?
N5_3 C6_3 H6B_3 109.5 . . ?
H6A_3 C6_3 H6B_3 109.5 . . ?
N5_3 C6_3 H6C_3 109.5 . . ?
H6A_3 C6_3 H6C_3 109.5 . . ?
H6B_3 C6_3 H6C_3 109.5 . . ?
C4_3 C7_3 H7A_3 109.5 . . ?
C4_3 C7_3 H7B_3 109.5 . . ?
H7A_3 C7_3 H7B_3 109.5 . . ?
C4_3 C7_3 H7C_3 109.5 . . ?
H7A_3 C7_3 H7C_3 109.5 . . ?
H7B_3 C7_3 H7C_3 109.5 . . ?
C3_3 C8_3 H8A_3 109.5 . . ?
C3_3 C8_3 H8B_3 109.5 . . ?
H8A_3 C8_3 H8B_3 109.5 . . ?
C3_3 C8_3 H8C_3 109.5 . . ?
H8A_3 C8_3 H8C_3 109.5 . . ?
H8B_3 C8_3 H8C_3 109.5 . . ?
N2_3 C9_3 H9A_3 109.5 . . ?
N2_3 C9_3 H9B_3 109.5 . . ?
H9A_3 C9_3 H9B_3 109.5 . . ?
N2_3 C9_3 H9C_3 109.5 . . ?
H9A_3 C9_3 H9C_3 109.5 . . ?
H9B_3 C9_3 H9C_3 109.5 . . ?
N8_4 C1_4 N2_4 104.99(14) . . ?
N8_4 C1_4 Al1_24 90.75(10) . . ?
N2_4 C1_4 Al1_24 163.42(14) . . ?
C1_4 N2_4 C4_4 110.56(16) . . ?
C1_4 N2_4 C3_4 124.88(15) . . ?
C4_4 N2_4 C3_4 124.52(15) . . ?
N2_4 C3_4 H3A_4 109.5 . . ?
N2_4 C3_4 H3B_4 109.5 . . ?
H3A_4 C3_4 H3B_4 109.5 . . ?
N2_4 C3_4 H3C_4 109.5 . . ?
H3A_4 C3_4 H3C_4 109.5 . . ?
H3B_4 C3_4 H3C_4 109.5 . . ?
C6_4 C4_4 N2_4 107.08(15) . . ?
C6_4 C4_4 C5_4 130.91(19) . . ?
N2_4 C4_4 C5_4 121.88(19) . . ?
C4_4 C5_4 H5A_4 109.5 . . ?
C4_4 C5_4 H5B_4 109.5 . . ?
H5A_4 C5_4 H5B_4 109.5 . . ?
C4_4 C5_4 H5C_4 109.5 . . ?
H5A_4 C5_4 H5C_4 109.5 . . ?
H5B_4 C5_4 H5C_4 109.5 . . ?
C4_4 C6_4 N8_4 105.32(16) . . ?
C4_4 C6_4 C7_4 132.61(17) . . ?
N8_4 C6_4 C7_4 122.07(18) . . ?
C6_4 C7_4 H7A_4 109.5 . . ?
C6_4 C7_4 H7B_4 109.5 . . ?
H7A_4 C7_4 H7B_4 109.5 . . ?
C6_4 C7_4 H7C_4 109.5 . . ?
H7A_4 C7_4 H7C_4 109.5 . . ?
H7B_4 C7_4 H7C_4 109.5 . . ?
C1_4 N8_4 C6_4 112.04(15) . . ?
C1_4 N8_4 C9_4 113.12(13) . . ?
C6_4 N8_4 C9_4 134.78(16) . . ?
N8_4 C9_4 Al1_24 87.48(10) . . ?
N8_4 C9_4 H9A_4 114.1 . . ?
Al1_24 C9_4 H9A_4 114.1 . . ?
N8_4 C9_4 H9AB_4 114.1 . . ?
Al1_24 C9_4 H9AB_4 114.1 . . ?
H9A_4 C9_4 H9AB_4 111.3 . . ?
C2_5 C1_5 C6_5 119.00(16) . . ?
C2_5 C1_5 C5_1 117.83(17) . . ?
C6_5 C1_5 C5_1 122.91(16) . . ?
C1_5 C2_5 C3_5 121.46(19) . . ?
C1_5 C2_5 H2_5 119.3 . . ?
C3_5 C2_5 H2_5 119.3 . . ?
C1_13 C3_5 C4_5 115.0(6) . . ?
C1_13 C3_5 C2_5 127.3(6) . . ?
C4_5 C3_5 C2_5 117.73(18) . . ?
C4_5 C3_5 C1_12 122.7(2) . . ?
C2_5 C3_5 C1_12 119.6(3) . . ?
C3_5 C4_5 C5_5 122.75(17) . . ?
C3_5 C4_5 H4_5 118.6 . . ?
C5_5 C4_5 H4_5 118.6 . . ?
C6_5 C5_5 C4_5 117.35(19) . . ?
C6_5 C5_5 C1_9 123.13(19) . . ?
C4_5 C5_5 C1_9 119.41(17) . . ?
C1_5 C6_5 C5_5 121.64(18) . . ?
C1_5 C6_5 H6_5 119.2 . . ?
C5_5 C6_5 H6_5 119.2 . . ?
C2_6 C1_6 C6_6 118.22(15) . . ?
C2_6 C1_6 C2_1 119.22(14) . . ?
C6_6 C1_6 C2_1 122.50(15) . . ?
C3_6 C2_6 C1_6 122.06(16) . . ?
C3_6 C2_6 H2_6 119.0 . . ?
C1_6 C2_6 H2_6 119.0 . . ?
C2_6 C3_6 C4_6 117.88(16) . . ?
C2_6 C3_6 C1_10 119.91(16) . . ?
C4_6 C3_6 C1_10 122.10(15) . . ?
C5_6 C4_6 C3_6 121.96(16) . . ?
C5_6 C4_6 H4_6 119.0 . . ?
C3_6 C4_6 H4_6 119.0 . . ?
C4_6 C5_6 C6_6 118.48(16) . . ?
C4_6 C5_6 C1_20 121.76(15) . . ?
C6_6 C5_6 C1_20 119.58(16) . . ?
C5_6 C6_6 C1_6 121.38(16) . . ?
C5_6 C6_6 H6_6 119.3 . . ?
C1_6 C6_6 H6_6 119.3 . . ?
C2_7 C1_7 C6_7 118.78(15) . . ?
C2_7 C1_7 C3_2 119.0(3) . . ?
C6_7 C1_7 C3_2 121.9(3) . . ?
C2_7 C1_7 C3_22 125.3(8) . . ?
C6_7 C1_7 C3_22 115.0(8) . . ?
C1_7 C2_7 C3_7 121.38(15) . . ?
C1_7 C2_7 H2_7 119.3 . . ?
C3_7 C2_7 H2_7 119.3 . . ?
C4_7 C3_7 C2_7 117.74(17) . . ?
C4_7 C3_7 C1_11 122.40(15) . . ?
C2_7 C3_7 C1_11 119.84(15) . . ?
C5_7 C4_7 C3_7 122.63(16) . . ?
C5_7 C4_7 H4_7 118.7 . . ?
C3_7 C4_7 H4_7 118.7 . . ?
C4_7 C5_7 C6_7 117.89(15) . . ?
C4_7 C5_7 C1_14 120.0(4) . . ?
C6_7 C5_7 C1_14 121.9(4) . . ?
C4_7 C5_7 C1_15 122.1(5) . . ?
C6_7 C5_7 C1_15 119.4(5) . . ?
C5_7 C6_7 C1_7 121.56(17) . . ?
C5_7 C6_7 H6_7 119.2 . . ?
C1_7 C6_7 H6_7 119.2 . . ?
C2_8 C1_8 C6_8 118.31(14) . . ?
C2_8 C1_8 C1_2 116.4(4) . . ?
C6_8 C1_8 C1_2 125.3(4) . . ?
C2_8 C1_8 C1_22 123.3(8) . . ?
C6_8 C1_8 C1_22 118.3(8) . . ?
C1_8 C2_8 C3_8 122.10(16) . . ?
C1_8 C2_8 H2_8 119.0 . . ?
C3_8 C2_8 H2_8 119.0 . . ?
C4_8 C3_8 C2_8 117.74(16) . . ?
C4_8 C3_8 C1_16 122.0(6) . . ?
C2_8 C3_8 C1_16 119.6(6) . . ?
C4_8 C3_8 C1_17 124.0(5) . . ?
C2_8 C3_8 C1_17 118.0(5) . . ?
C3_8 C4_8 C5_8 122.55(16) . . ?
C3_8 C4_8 H4_8 118.7 . . ?
C5_8 C4_8 H4_8 118.7 . . ?
C6_8 C5_8 C4_8 118.08(16) . . ?
C6_8 C5_8 C1_18 123.4(6) . . ?
C4_8 C5_8 C1_18 118.4(6) . . ?
C6_8 C5_8 C1_19 122.3(7) . . ?
C4_8 C5_8 C1_19 119.6(7) . . ?
C5_8 C6_8 C1_8 121.22(15) . . ?
C5_8 C6_8 H6_8 119.4 . . ?
C1_8 C6_8 H6_8 119.4 . . ?
C3_9 C1_9 C5_5 112.22(16) . . ?
C3_9 C1_9 C2_9 108.72(19) . . ?
C5_5 C1_9 C2_9 110.18(18) . . ?
C3_9 C1_9 C4_9 107.9(2) . . ?
C5_5 C1_9 C4_9 109.08(17) . . ?
C2_9 C1_9 C4_9 108.64(17) . . ?
C1_9 C2_9 H2A_9 109.5 . . ?
C1_9 C2_9 H2B_9 109.5 . . ?
H2A_9 C2_9 H2B_9 109.5 . . ?
C1_9 C2_9 H2C_9 109.5 . . ?
H2A_9 C2_9 H2C_9 109.5 . . ?
H2B_9 C2_9 H2C_9 109.5 . . ?
C1_9 C3_9 H3A_9 109.5 . . ?
C1_9 C3_9 H3B_9 109.5 . . ?
H3A_9 C3_9 H3B_9 109.5 . . ?
C1_9 C3_9 H3C_9 109.5 . . ?
H3A_9 C3_9 H3C_9 109.5 . . ?
H3B_9 C3_9 H3C_9 109.5 . . ?
C1_9 C4_9 H4A_9 109.5 . . ?
C1_9 C4_9 H4B_9 109.5 . . ?
H4A_9 C4_9 H4B_9 109.5 . . ?
C1_9 C4_9 H4C_9 109.5 . . ?
H4A_9 C4_9 H4C_9 109.5 . . ?
H4B_9 C4_9 H4C_9 109.5 . . ?
C2_10 C1_10 C4_10 109.10(18) . . ?
C2_10 C1_10 C3_6 110.91(16) . . ?
C4_10 C1_10 C3_6 108.08(16) . . ?
C2_10 C1_10 C3_10 107.94(18) . . ?
C4_10 C1_10 C3_10 108.54(17) . . ?
C3_6 C1_10 C3_10 112.20(16) . . ?
C1_10 C2_10 H2A_10 109.5 . . ?
C1_10 C2_10 H2B_10 109.5 . . ?
H2A_10 C2_10 H2B_10 109.5 . . ?
C1_10 C2_10 H2C_10 109.5 . . ?
H2A_10 C2_10 H2C_10 109.5 . . ?
H2B_10 C2_10 H2C_10 109.5 . . ?
C1_10 C3_10 H3A_10 109.5 . . ?
C1_10 C3_10 H3B_10 109.5 . . ?
H3A_10 C3_10 H3B_10 109.5 . . ?
C1_10 C3_10 H3C_10 109.5 . . ?
H3A_10 C3_10 H3C_10 109.5 . . ?
H3B_10 C3_10 H3C_10 109.5 . . ?
C1_10 C4_10 H4A_10 109.5 . . ?
C1_10 C4_10 H4B_10 109.5 . . ?
H4A_10 C4_10 H4B_10 109.5 . . ?
C1_10 C4_10 H4C_10 109.5 . . ?
H4A_10 C4_10 H4C_10 109.5 . . ?
H4B_10 C4_10 H4C_10 109.5 . . ?
C3_7 C1_11 C3_11 109.43(16) . . ?
C3_7 C1_11 C2_11 109.60(16) . . ?
C3_11 C1_11 C2_11 109.31(17) . . ?
C3_7 C1_11 C4_11 112.07(16) . . ?
C3_11 C1_11 C4_11 108.99(17) . . ?
C2_11 C1_11 C4_11 107.39(17) . . ?
C1_11 C2_11 H2A_11 109.5 . . ?
C1_11 C2_11 H2B_11 109.5 . . ?
H2A_11 C2_11 H2B_11 109.5 . . ?
C1_11 C2_11 H2C_11 109.5 . . ?
H2A_11 C2_11 H2C_11 109.5 . . ?
H2B_11 C2_11 H2C_11 109.5 . . ?
C1_11 C3_11 H3A_11 109.5 . . ?
C1_11 C3_11 H3B_11 109.5 . . ?
H3A_11 C3_11 H3B_11 109.5 . . ?
C1_11 C3_11 H3C_11 109.5 . . ?
H3A_11 C3_11 H3C_11 109.5 . . ?
H3B_11 C3_11 H3C_11 109.5 . . ?
C1_11 C4_11 H4A_11 109.5 . . ?
C1_11 C4_11 H4B_11 109.5 . . ?
H4A_11 C4_11 H4B_11 109.5 . . ?
C1_11 C4_11 H4C_11 109.5 . . ?
H4A_11 C4_11 H4C_11 109.5 . . ?
H4B_11 C4_11 H4C_11 109.5 . . ?
C4_12 C1_12 C3_12 108.8(4) . . ?
C4_12 C1_12 C2_12 107.9(3) . . ?
C3_12 C1_12 C2_12 108.6(3) . . ?
C4_12 C1_12 C3_5 108.8(3) . . ?
C3_12 C1_12 C3_5 108.5(3) . . ?
C2_12 C1_12 C3_5 114.2(4) . . ?
C1_12 C2_12 H2A_12 109.5 . . ?
C1_12 C2_12 H2B_12 109.5 . . ?
H2A_12 C2_12 H2B_12 109.5 . . ?
C1_12 C2_12 H2C_12 109.5 . . ?
H2A_12 C2_12 H2C_12 109.5 . . ?
H2B_12 C2_12 H2C_12 109.5 . . ?
C1_12 C3_12 H3A_12 109.5 . . ?
C1_12 C3_12 H3B_12 109.5 . . ?
H3A_12 C3_12 H3B_12 109.5 . . ?
C1_12 C3_12 H3C_12 109.5 . . ?
H3A_12 C3_12 H3C_12 109.5 . . ?
H3B_12 C3_12 H3C_12 109.5 . . ?
C1_12 C4_12 H4A_12 109.5 . . ?
C1_12 C4_12 H4B_12 109.5 . . ?
H4A_12 C4_12 H4B_12 109.5 . . ?
C1_12 C4_12 H4C_12 109.5 . . ?
H4A_12 C4_12 H4C_12 109.5 . . ?
H4B_12 C4_12 H4C_12 109.5 . . ?
C3_5 C1_13 C3_13 109.0(11) . . ?
C3_5 C1_13 C2_13 105.2(10) . . ?
C3_13 C1_13 C2_13 109.2(9) . . ?
C3_5 C1_13 C4_13 119.6(10) . . ?
C3_13 C1_13 C4_13 106.7(10) . . ?
C2_13 C1_13 C4_13 106.9(10) . . ?
C1_13 C2_13 H2A_13 109.5 . . ?
C1_13 C2_13 H2B_13 109.5 . . ?
H2A_13 C2_13 H2B_13 109.5 . . ?
C1_13 C2_13 H2C_13 109.5 . . ?
H2A_13 C2_13 H2C_13 109.5 . . ?
H2B_13 C2_13 H2C_13 109.5 . . ?
C1_13 C3_13 H3A_13 109.5 . . ?
C1_13 C3_13 H3B_13 109.5 . . ?
H3A_13 C3_13 H3B_13 109.5 . . ?
C1_13 C3_13 H3C_13 109.5 . . ?
H3A_13 C3_13 H3C_13 109.5 . . ?
H3B_13 C3_13 H3C_13 109.5 . . ?
C1_13 C4_13 H4A_13 109.5 . . ?
C1_13 C4_13 H4B_13 109.5 . . ?
H4A_13 C4_13 H4B_13 109.5 . . ?
C1_13 C4_13 H4C_13 109.5 . . ?
H4A_13 C4_13 H4C_13 109.5 . . ?
H4B_13 C4_13 H4C_13 109.5 . . ?
C5_7 C1_14 C2_14 113.2(7) . . ?
C5_7 C1_14 C3_14 112.3(5) . . ?
C2_14 C1_14 C3_14 110.0(7) . . ?
C5_7 C1_14 C4_14 105.5(6) . . ?
C2_14 C1_14 C4_14 108.2(5) . . ?
C3_14 C1_14 C4_14 107.4(6) . . ?
C1_14 C2_14 H2A_14 109.5 . . ?
C1_14 C2_14 H2B_14 109.5 . . ?
H2A_14 C2_14 H2B_14 109.5 . . ?
C1_14 C2_14 H2C_14 109.5 . . ?
H2A_14 C2_14 H2C_14 109.5 . . ?
H2B_14 C2_14 H2C_14 109.5 . . ?
C1_14 C3_14 H3A_14 109.5 . . ?
C1_14 C3_14 H3B_14 109.5 . . ?
H3A_14 C3_14 H3B_14 109.5 . . ?
C1_14 C3_14 H3C_14 109.5 . . ?
H3A_14 C3_14 H3C_14 109.5 . . ?
H3B_14 C3_14 H3C_14 109.5 . . ?
C1_14 C4_14 H4A_14 109.5 . . ?
C1_14 C4_14 H4B_14 109.5 . . ?
H4A_14 C4_14 H4B_14 109.5 . . ?
C1_14 C4_14 H4C_14 109.5 . . ?
H4A_14 C4_14 H4C_14 109.5 . . ?
H4B_14 C4_14 H4C_14 109.5 . . ?
C3_15 C1_15 C4_15 111.0(7) . . ?
C3_15 C1_15 C2_15 107.9(9) . . ?
C4_15 C1_15 C2_15 107.9(9) . . ?
C3_15 C1_15 C5_7 113.2(9) . . ?
C4_15 C1_15 C5_7 113.1(8) . . ?
C2_15 C1_15 C5_7 103.1(6) . . ?
C1_15 C2_15 H2A_15 109.5 . . ?
C1_15 C2_15 H2B_15 109.5 . . ?
H2A_15 C2_15 H2B_15 109.5 . . ?
C1_15 C2_15 H2C_15 109.5 . . ?
H2A_15 C2_15 H2C_15 109.5 . . ?
H2B_15 C2_15 H2C_15 109.5 . . ?
C1_15 C3_15 H3A_15 109.5 . . ?
C1_15 C3_15 H3B_15 109.5 . . ?
H3A_15 C3_15 H3B_15 109.5 . . ?
C1_15 C3_15 H3C_15 109.5 . . ?
H3A_15 C3_15 H3C_15 109.5 . . ?
H3B_15 C3_15 H3C_15 109.5 . . ?
C1_15 C4_15 H4A_15 109.5 . . ?
C1_15 C4_15 H4B_15 109.5 . . ?
H4A_15 C4_15 H4B_15 109.5 . . ?
C1_15 C4_15 H4C_15 109.5 . . ?
H4A_15 C4_15 H4C_15 109.5 . . ?
H4B_15 C4_15 H4C_15 109.5 . . ?
C2_16 C1_16 C3_8 104.9(12) . . ?
C2_16 C1_16 C3_16 110.1(11) . . ?
C3_8 C1_16 C3_16 112.3(11) . . ?
C2_16 C1_16 C4_16 110.7(13) . . ?
C3_8 C1_16 C4_16 111.0(11) . . ?
C3_16 C1_16 C4_16 107.8(10) . . ?
C1_16 C2_16 H2A_16 109.5 . . ?
C1_16 C2_16 H2B_16 109.5 . . ?
H2A_16 C2_16 H2B_16 109.5 . . ?
C1_16 C2_16 H2C_16 109.5 . . ?
H2A_16 C2_16 H2C_16 109.5 . . ?
H2B_16 C2_16 H2C_16 109.5 . . ?
C1_16 C3_16 H3A_16 109.5 . . ?
C1_16 C3_16 H3B_16 109.5 . . ?
H3A_16 C3_16 H3B_16 109.5 . . ?
C1_16 C3_16 H3C_16 109.5 . . ?
H3A_16 C3_16 H3C_16 109.5 . . ?
H3B_16 C3_16 H3C_16 109.5 . . ?
C1_16 C4_16 H4A_16 109.5 . . ?
C1_16 C4_16 H4B_16 109.5 . . ?
H4A_16 C4_16 H4B_16 109.5 . . ?
C1_16 C4_16 H4C_16 109.5 . . ?
H4A_16 C4_16 H4C_16 109.5 . . ?
H4B_16 C4_16 H4C_16 109.5 . . ?
C4_17 C1_17 C2_17 108.2(10) . . ?
C4_17 C1_17 C3_17 107.5(8) . . ?
C2_17 C1_17 C3_17 109.3(8) . . ?
C4_17 C1_17 C3_8 105.4(8) . . ?
C2_17 C1_17 C3_8 113.9(10) . . ?
C3_17 C1_17 C3_8 112.2(8) . . ?
C1_17 C2_17 H2A_17 109.5 . . ?
C1_17 C2_17 H2B_17 109.5 . . ?
H2A_17 C2_17 H2B_17 109.5 . . ?
C1_17 C2_17 H2C_17 109.5 . . ?
H2A_17 C2_17 H2C_17 109.5 . . ?
H2B_17 C2_17 H2C_17 109.5 . . ?
C1_17 C3_17 H3A_17 109.5 . . ?
C1_17 C3_17 H3B_17 109.5 . . ?
H3A_17 C3_17 H3B_17 109.5 . . ?
C1_17 C3_17 H3C_17 109.5 . . ?
H3A_17 C3_17 H3C_17 109.5 . . ?
H3B_17 C3_17 H3C_17 109.5 . . ?
C1_17 C4_17 H4A_17 109.5 . . ?
C1_17 C4_17 H4B_17 109.5 . . ?
H4A_17 C4_17 H4B_17 109.5 . . ?
C1_17 C4_17 H4C_17 109.5 . . ?
H4A_17 C4_17 H4C_17 109.5 . . ?
H4B_17 C4_17 H4C_17 109.5 . . ?
C5_8 C1_18 C2_18 113.9(14) . . ?
C5_8 C1_18 C4_18 111.0(12) . . ?
C2_18 C1_18 C4_18 105.1(12) . . ?
C5_8 C1_18 C3_18 110.8(11) . . ?
C2_18 C1_18 C3_18 108.5(14) . . ?
C4_18 C1_18 C3_18 107.3(12) . . ?
C1_18 C2_18 H2A_18 109.5 . . ?
C1_18 C2_18 H2B_18 109.5 . . ?
H2A_18 C2_18 H2B_18 109.5 . . ?
C1_18 C2_18 H2C_18 109.5 . . ?
H2A_18 C2_18 H2C_18 109.5 . . ?
H2B_18 C2_18 H2C_18 109.5 . . ?
C1_18 C3_18 H3A_18 109.5 . . ?
C1_18 C3_18 H3B_18 109.5 . . ?
H3A_18 C3_18 H3B_18 109.5 . . ?
C1_18 C3_18 H3C_18 109.5 . . ?
H3A_18 C3_18 H3C_18 109.5 . . ?
H3B_18 C3_18 H3C_18 109.5 . . ?
C1_18 C4_18 H4A_18 109.5 . . ?
C1_18 C4_18 H4B_18 109.5 . . ?
H4A_18 C4_18 H4B_18 109.5 . . ?
C1_18 C4_18 H4C_18 109.5 . . ?
H4A_18 C4_18 H4C_18 109.5 . . ?
H4B_18 C4_18 H4C_18 109.5 . . ?
C3_19 C1_19 C2_19 109.1(16) . . ?
C3_19 C1_19 C5_8 108.1(13) . . ?
C2_19 C1_19 C5_8 111.6(15) . . ?
C3_19 C1_19 C4_19 109.2(13) . . ?
C2_19 C1_19 C4_19 110.8(14) . . ?
C5_8 C1_19 C4_19 108.0(14) . . ?
C1_19 C2_19 H2A_19 109.5 . . ?
C1_19 C2_19 H2B_19 109.5 . . ?
H2A_19 C2_19 H2B_19 109.5 . . ?
C1_19 C2_19 H2C_19 109.5 . . ?
H2A_19 C2_19 H2C_19 109.5 . . ?
H2B_19 C2_19 H2C_19 109.5 . . ?
C1_19 C3_19 H3A_19 109.5 . . ?
C1_19 C3_19 H3B_19 109.5 . . ?
H3A_19 C3_19 H3B_19 109.5 . . ?
C1_19 C3_19 H3C_19 109.5 . . ?
H3A_19 C3_19 H3C_19 109.5 . . ?
H3B_19 C3_19 H3C_19 109.5 . . ?
C1_19 C4_19 H4A_19 109.5 . . ?
C1_19 C4_19 H4B_19 109.5 . . ?
H4A_19 C4_19 H4B_19 109.5 . . ?
C1_19 C4_19 H4C_19 109.5 . . ?
H4A_19 C4_19 H4C_19 109.5 . . ?
H4B_19 C4_19 H4C_19 109.5 . . ?
C4_20 C1_20 C3_20 107.83(19) . . ?
C4_20 C1_20 C2_20 108.49(19) . . ?
C3_20 C1_20 C2_20 109.1(2) . . ?
C4_20 C1_20 C5_6 110.87(15) . . ?
C3_20 C1_20 C5_6 112.10(17) . . ?
C2_20 C1_20 C5_6 108.39(16) . . ?
C1_20 C2_20 H2A_20 109.5 . . ?
C1_20 C2_20 H2B_20 109.5 . . ?
H2A_20 C2_20 H2B_20 109.5 . . ?
C1_20 C2_20 H2C_20 109.5 . . ?
H2A_20 C2_20 H2C_20 109.5 . . ?
H2B_20 C2_20 H2C_20 109.5 . . ?
C1_20 C3_20 H3A_20 109.5 . . ?
C1_20 C3_20 H3B_20 109.5 . . ?
H3A_20 C3_20 H3B_20 109.5 . . ?
C1_20 C3_20 H3C_20 109.5 . . ?
H3A_20 C3_20 H3C_20 109.5 . . ?
H3B_20 C3_20 H3C_20 109.5 . . ?
C1_20 C4_20 H4A_20 109.5 . . ?
C1_20 C4_20 H4B_20 109.5 . . ?
H4A_20 C4_20 H4B_20 109.5 . . ?
C1_20 C4_20 H4C_20 109.5 . . ?
H4A_20 C4_20 H4C_20 109.5 . . ?
H4B_20 C4_20 H4C_20 109.5 . . ?
C1_8 C1_2 C5_2 125.0(6) . . ?
C1_8 C1_2 C2_2 128.0(7) . . ?
C5_2 C1_2 C2_2 106.9(7) . . ?
C1_8 C1_2 Fe6_2 130.3(7) . . ?
C5_2 C1_2 Fe6_2 69.4(5) . . ?
C2_2 C1_2 Fe6_2 67.5(5) . . ?
C3_2 C2_2 C1_2 108.7(7) . . ?
C3_2 C2_2 Fe6_2 71.6(6) . . ?
C1_2 C2_2 Fe6_2 70.2(5) . . ?
C3_2 C2_2 Al1_24 119.7(8) . . ?
C1_2 C2_2 Al1_24 131.6(8) . . ?
Fe6_2 C2_2 Al1_24 124.0(6) . . ?
C2_2 C3_2 C1_7 134.7(7) . . ?
C2_2 C3_2 C4_2 106.8(8) . . ?
C1_7 C3_2 C4_2 118.3(6) . . ?
C2_2 C3_2 Fe6_2 68.3(7) . . ?
C1_7 C3_2 Fe6_2 130.9(5) . . ?
C4_2 C3_2 Fe6_2 68.7(4) . . ?
C5_2 C4_2 C3_2 108.0(6) . . ?
C5_2 C4_2 Fe6_2 70.2(5) . . ?
C3_2 C4_2 Fe6_2 67.9(4) . . ?
C5_2 C4_2 H4_2 126.0 . . ?
C3_2 C4_2 H4_2 126.0 . . ?
Fe6_2 C4_2 H4_2 127.4 . . ?
C4_2 C5_2 C1_2 109.6(6) . . ?
C4_2 C5_2 Fe6_2 71.1(4) . . ?
C1_2 C5_2 Fe6_2 69.0(5) . . ?
C4_2 C5_2 H5_2 125.2 . . ?
C1_2 C5_2 H5_2 125.2 . . ?
Fe6_2 C5_2 H5_2 126.3 . . ?
C7_2 Fe6_2 C2_2 131.4(4) . . ?
C7_2 Fe6_2 C8_2 41.2(3) . . ?
C2_2 Fe6_2 C8_2 112.5(4) . . ?
C7_2 Fe6_2 C9_2 67.9(2) . . ?
C2_2 Fe6_2 C9_2 122.7(3) . . ?
C8_2 Fe6_2 C9_2 40.5(2) . . ?
C7_2 Fe6_2 C1_2 111.0(3) . . ?
C2_2 Fe6_2 C1_2 42.4(3) . . ?
C8_2 Fe6_2 C1_2 125.7(4) . . ?
C9_2 Fe6_2 C1_2 160.5(3) . . ?
C7_2 Fe6_2 C5_2 119.7(3) . . ?
C2_2 Fe6_2 C5_2 70.5(4) . . ?
C8_2 Fe6_2 C5_2 158.1(4) . . ?
C9_2 Fe6_2 C5_2 156.8(3) . . ?
C1_2 Fe6_2 C5_2 41.6(3) . . ?
C7_2 Fe6_2 C3_2 167.2(3) . . ?
C2_2 Fe6_2 C3_2 40.1(5) . . ?
C8_2 Fe6_2 C3_2 127.7(3) . . ?
C9_2 Fe6_2 C3_2 107.5(3) . . ?
C1_2 Fe6_2 C3_2 69.0(4) . . ?
C5_2 Fe6_2 C3_2 69.4(4) . . ?
C7_2 Fe6_2 C11_2 40.5(2) . . ?
C2_2 Fe6_2 C11_2 166.4(4) . . ?
C8_2 Fe6_2 C11_2 68.7(3) . . ?
C9_2 Fe6_2 C11_2 67.56(19) . . ?
C1_2 Fe6_2 C11_2 125.3(3) . . ?
C5_2 Fe6_2 C11_2 103.2(3) . . ?
C3_2 Fe6_2 C11_2 150.3(3) . . ?
C7_2 Fe6_2 C4_2 149.3(3) . . ?
C2_2 Fe6_2 C4_2 70.2(4) . . ?
C8_2 Fe6_2 C4_2 163.0(3) . . ?
C9_2 Fe6_2 C4_2 123.3(3) . . ?
C1_2 Fe6_2 C4_2 68.2(4) . . ?
C5_2 Fe6_2 C4_2 38.7(3) . . ?
C3_2 Fe6_2 C4_2 43.4(3) . . ?
C11_2 Fe6_2 C4_2 113.0(3) . . ?
C7_2 Fe6_2 C10_2 67.45(17) . . ?
C2_2 Fe6_2 C10_2 153.7(4) . . ?
C8_2 Fe6_2 C10_2 67.9(3) . . ?
C9_2 Fe6_2 C10_2 39.94(14) . . ?
C1_2 Fe6_2 C10_2 159.2(3) . . ?
C5_2 Fe6_2 C10_2 119.6(3) . . ?
C3_2 Fe6_2 C10_2 117.3(3) . . ?
C11_2 Fe6_2 C10_2 39.85(14) . . ?
C4_2 Fe6_2 C10_2 102.0(3) . . ?
C11_2 C7_2 C8_2 109.1(4) . . ?
C11_2 C7_2 Fe6_2 71.6(2) . . ?
C8_2 C7_2 Fe6_2 69.9(4) . . ?
C11_2 C7_2 H7_2 125.5 . . ?
C8_2 C7_2 H7_2 125.5 . . ?
Fe6_2 C7_2 H7_2 124.6 . . ?
C9_2 C8_2 C7_2 106.6(6) . . ?
C9_2 C8_2 Fe6_2 70.5(4) . . ?
C7_2 C8_2 Fe6_2 68.9(4) . . ?
C9_2 C8_2 H8_2 126.7 . . ?
C7_2 C8_2 H8_2 126.7 . . ?
Fe6_2 C8_2 H8_2 125.5 . . ?
C10_2 C9_2 C8_2 108.9(6) . . ?
C10_2 C9_2 Fe6_2 71.2(2) . . ?
C8_2 C9_2 Fe6_2 69.1(4) . . ?
C10_2 C9_2 H9_2 125.5 . . ?
C8_2 C9_2 H9_2 125.5 . . ?
Fe6_2 C9_2 H9_2 125.8 . . ?
C9_2 C10_2 C11_2 108.3(5) . . ?
C9_2 C10_2 Fe6_2 68.9(3) . . ?
C11_2 C10_2 Fe6_2 69.6(3) . . ?
C9_2 C10_2 H10_2 125.9 . . ?
C11_2 C10_2 H10_2 125.9 . . ?
Fe6_2 C10_2 H10_2 127.3 . . ?
C10_2 C11_2 C7_2 107.1(4) . . ?
C10_2 C11_2 Fe6_2 70.6(2) . . ?
C7_2 C11_2 Fe6_2 67.9(2) . . ?
C10_2 C11_2 H11_2 126.4 . . ?
C7_2 C11_2 H11_2 126.4 . . ?
Fe6_2 C11_2 H11_2 126.7 . . ?
C5_22 C1_22 C2_22 118(2) . . ?
C5_22 C1_22 C1_8 110.7(19) . . ?
C2_22 C1_22 C1_8 131(2) . . ?
C5_22 C1_22 Fe6_22 64.8(16) . . ?
C2_22 C1_22 Fe6_22 81.0(17) . . ?
C1_8 C1_22 Fe6_22 129.3(17) . . ?
C1_22 C2_22 C3_22 93.0(19) . . ?
C1_22 C2_22 Al1_24 134(2) . . ?
C3_22 C2_22 Al1_24 132(3) . . ?
C1_22 C2_22 Fe6_22 62.6(15) . . ?
C3_22 C2_22 Fe6_22 58.6(15) . . ?
Al1_24 C2_22 Fe6_22 128.3(18) . . ?
C4_22 C3_22 C1_7 127(2) . . ?
C4_22 C3_22 C2_22 118(3) . . ?
C1_7 C3_22 C2_22 114.2(18) . . ?
C4_22 C3_22 Fe6_22 66.5(17) . . ?
C1_7 C3_22 Fe6_22 132.3(15) . . ?
C2_22 C3_22 Fe6_22 79(2) . . ?
C3_22 C4_22 C5_22 108(2) . . ?
C3_22 C4_22 Fe6_22 80.9(18) . . ?
C5_22 C4_22 Fe6_22 68.4(14) . . ?
C3_22 C4_22 H4_22 126.2 . . ?
C5_22 C4_22 H4_22 126.2 . . ?
Fe6_22 C4_22 H4_22 116.5 . . ?
C1_22 C5_22 C4_22 103(2) . . ?
C1_22 C5_22 Fe6_22 76.6(16) . . ?
C4_22 C5_22 Fe6_22 64.2(13) . . ?
C1_22 C5_22 H5_22 128.5 . . ?
C4_22 C5_22 H5_22 128.5 . . ?
Fe6_22 C5_22 H5_22 122.3 . . ?
C4_22 Fe6_22 C10_22 121.2(9) . . ?
C4_22 Fe6_22 C5_22 47.3(11) . . ?
C10_22 Fe6_22 C5_22 123.9(9) . . ?
C4_22 Fe6_22 C9_22 123.1(10) . . ?
C10_22 Fe6_22 C9_22 42.9(5) . . ?
C5_22 Fe6_22 C9_22 161.8(8) . . ?
C4_22 Fe6_22 C3_22 32.6(9) . . ?
C10_22 Fe6_22 C3_22 141.0(9) . . ?
C5_22 Fe6_22 C3_22 65.5(12) . . ?
C9_22 Fe6_22 C3_22 115.6(9) . . ?
C4_22 Fe6_22 C11_22 141.9(8) . . ?
C10_22 Fe6_22 C11_22 40.4(5) . . ?
C5_22 Fe6_22 C11_22 108.4(10) . . ?
C9_22 Fe6_22 C11_22 69.6(6) . . ?
C3_22 Fe6_22 C11_22 173.7(8) . . ?
C4_22 Fe6_22 C1_22 69.0(11) . . ?
C10_22 Fe6_22 C1_22 149.3(9) . . ?
C5_22 Fe6_22 C1_22 38.6(8) . . ?
C9_22 Fe6_22 C1_22 159.6(8) . . ?
C3_22 Fe6_22 C1_22 64.3(10) . . ?
C11_22 Fe6_22 C1_22 112.3(9) . . ?
C4_22 Fe6_22 C8_22 148.9(10) . . ?
C10_22 Fe6_22 C8_22 65.9(8) . . ?
C5_22 Fe6_22 C8_22 158.1(10) . . ?
C9_22 Fe6_22 C8_22 38.6(7) . . ?
C3_22 Fe6_22 C8_22 121.1(10) . . ?
C11_22 Fe6_22 C8_22 65.1(7) . . ?
C1_22 Fe6_22 C8_22 122.2(9) . . ?
C4_22 Fe6_22 C7_22 169.5(9) . . ?
C10_22 Fe6_22 C7_22 67.1(5) . . ?
C5_22 Fe6_22 C7_22 123.3(10) . . ?
C9_22 Fe6_22 C7_22 67.3(6) . . ?
C3_22 Fe6_22 C7_22 144.7(7) . . ?
C11_22 Fe6_22 C7_22 39.6(4) . . ?
C1_22 Fe6_22 C7_22 100.6(8) . . ?
C8_22 Fe6_22 C7_22 38.2(6) . . ?
C4_22 Fe6_22 C2_22 67.0(11) . . ?
C10_22 Fe6_22 C2_22 169.8(10) . . ?
C5_22 Fe6_22 C2_22 65.9(10) . . ?
C9_22 Fe6_22 C2_22 128.5(10) . . ?
C3_22 Fe6_22 C2_22 42.8(14) . . ?
C11_22 Fe6_22 C2_22 137.4(11) . . ?
C1_22 Fe6_22 C2_22 36.4(9) . . ?
C8_22 Fe6_22 C2_22 103.9(11) . . ?
C7_22 Fe6_22 C2_22 105.7(10) . . ?
C8_22 C7_22 C11_22 103.9(13) . . ?
C8_22 C7_22 Fe6_22 68.5(12) . . ?
C11_22 C7_22 Fe6_22 65.0(6) . . ?
C8_22 C7_22 H7_22 128.1 . . ?
C11_22 C7_22 H7_22 128.1 . . ?
Fe6_22 C7_22 H7_22 129.9 . . ?
C9_22 C8_22 C7_22 113.6(17) . . ?
C9_22 C8_22 Fe6_22 65.8(11) . . ?
C7_22 C8_22 Fe6_22 73.3(11) . . ?
C9_22 C8_22 H8_22 123.2 . . ?
C7_22 C8_22 H8_22 123.2 . . ?
Fe6_22 C8_22 H8_22 129.5 . . ?
C8_22 C9_22 C10_22 103.8(13) . . ?
C8_22 C9_22 Fe6_22 75.6(12) . . ?
C10_22 C9_22 Fe6_22 65.4(7) . . ?
C8_22 C9_22 H9_22 128.1 . . ?
C10_22 C9_22 H9_22 128.1 . . ?
Fe6_22 C9_22 H9_22 122.7 . . ?
C11_22 C10_22 C9_22 110.7(10) . . ?
C11_22 C10_22 Fe6_22 75.0(7) . . ?
C9_22 C10_22 Fe6_22 71.7(7) . . ?
C11_22 C10_22 H10_22 124.6 . . ?
C9_22 C10_22 H10_22 124.6 . . ?
Fe6_22 C10_22 H10_22 120.3 . . ?
C10_22 C11_22 C7_22 108.0(10) . . ?
C10_22 C11_22 Fe6_22 64.6(7) . . ?
C7_22 C11_22 Fe6_22 75.4(7) . . ?
C10_22 C11_22 H11_22 126.0 . . ?
C7_22 C11_22 H11_22 126.0 . . ?
Fe6_22 C11_22 H11_22 125.3 . . ?

loop_
_geom_bond_atom_site_label_1
_geom_bond_atom_site_label_2
_geom_bond_distance
_geom_bond_site_symmetry_2
_geom_bond_publ_flag
Al1_24 C2_22 1.90(2) . ?
Al1_24 C2_2 2.057(8) . ?
Al1_24 C9_4 2.0853(19) . ?
Al1_24 C1_4 2.0908(17) . ?
Al1_24 Al2_24 2.6259(8) . ?
Al2_24 C1_1 2.0162(17) . ?
Al2_24 C1_3 2.0708(17) . ?
Al2_24 H1_24 1.571(14) . ?
C1_1 C5_1 1.454(2) . ?
C1_1 C2_1 1.457(2) . ?
C1_1 Fe6_1 2.0899(17) . ?
C2_1 C3_1 1.437(2) . ?
C2_1 C1_6 1.484(2) . ?
C2_1 Fe6_1 2.0431(17) . ?
C3_1 C4_1 1.408(2) . ?
C3_1 Fe6_1 2.0369(19) . ?
C3_1 H3_1 0.9500 . ?
C4_1 C5_1 1.432(2) . ?
C4_1 Fe6_1 2.0487(18) . ?
C4_1 H4_1 0.9500 . ?
C5_1 C1_5 1.496(2) . ?
C5_1 Fe6_1 2.0542(17) . ?
Fe6_1 C11_1 2.037(2) . ?
Fe6_1 C7_1 2.040(2) . ?
Fe6_1 C8_1 2.046(2) . ?
Fe6_1 C10_1 2.049(2) . ?
Fe6_1 C9_1 2.0495(19) . ?
C7_1 C8_1 1.412(3) . ?
C7_1 C11_1 1.414(3) . ?
C7_1 H7_1 0.9500 . ?
C8_1 C9_1 1.426(3) . ?
C8_1 H8_1 0.9500 . ?
C9_1 C10_1 1.407(3) . ?
C9_1 H9_1 0.9500 . ?
C10_1 C11_1 1.423(3) . ?
C10_1 H10_1 0.9500 . ?
C11_1 H11_1 0.9500 . ?
C1_3 N5_3 1.354(2) . ?
C1_3 N2_3 1.359(2) . ?
N2_3 C3_3 1.389(2) . ?
N2_3 C9_3 1.464(2) . ?
C3_3 C4_3 1.354(3) . ?
C3_3 C8_3 1.491(2) . ?
C4_3 N5_3 1.391(2) . ?
C4_3 C7_3 1.491(3) . ?
N5_3 C6_3 1.458(2) . ?
C6_3 H6A_3 0.9800 . ?
C6_3 H6B_3 0.9800 . ?
C6_3 H6C_3 0.9800 . ?
C7_3 H7A_3 0.9800 . ?
C7_3 H7B_3 0.9800 . ?
C7_3 H7C_3 0.9800 . ?
C8_3 H8A_3 0.9800 . ?
C8_3 H8B_3 0.9800 . ?
C8_3 H8C_3 0.9800 . ?
C9_3 H9A_3 0.9800 . ?
C9_3 H9B_3 0.9800 . ?
C9_3 H9C_3 0.9800 . ?
C1_4 N8_4 1.342(2) . ?
C1_4 N2_4 1.349(2) . ?
N2_4 C4_4 1.398(2) . ?
N2_4 C3_4 1.454(3) . ?
C3_4 H3A_4 0.9800 . ?
C3_4 H3B_4 0.9800 . ?
C3_4 H3C_4 0.9800 . ?
C4_4 C6_4 1.355(3) . ?
C4_4 C5_4 1.499(3) . ?
C5_4 H5A_4 0.9800 . ?
C5_4 H5B_4 0.9800 . ?
C5_4 H5C_4 0.9800 . ?
C6_4 N8_4 1.395(2) . ?
C6_4 C7_4 1.485(3) . ?
C7_4 H7A_4 0.9800 . ?
C7_4 H7B_4 0.9800 . ?
C7_4 H7C_4 0.9800 . ?
N8_4 C9_4 1.472(2) . ?
C9_4 H9A_4 0.9900 . ?
C9_4 H9AB_4 0.9900 . ?
C1_5 C2_5 1.392(3) . ?
C1_5 C6_5 1.393(3) . ?
C2_5 C3_5 1.401(2) . ?
C2_5 H2_5 0.9500 . ?
C3_5 C1_13 1.330(15) . ?
C3_5 C4_5 1.389(3) . ?
C3_5 C1_12 1.608(5) . ?
C4_5 C5_5 1.405(3) . ?
C4_5 H4_5 0.9500 . ?
C5_5 C6_5 1.396(2) . ?
C5_5 C1_9 1.535(3) . ?
C6_5 H6_5 0.9500 . ?
C1_6 C2_6 1.395(2) . ?
C1_6 C6_6 1.399(2) . ?
C2_6 C3_6 1.394(2) . ?
C2_6 H2_6 0.9500 . ?
C3_6 C4_6 1.400(2) . ?
C3_6 C1_10 1.531(3) . ?
C4_6 C5_6 1.388(3) . ?
C4_6 H4_6 0.9500 . ?
C5_6 C6_6 1.399(2) . ?
C5_6 C1_20 1.541(2) . ?
C6_6 H6_6 0.9500 . ?
C1_7 C2_7 1.389(2) . ?
C1_7 C6_7 1.403(2) . ?
C1_7 C3_2 1.466(8) . ?
C1_7 C3_22 1.56(2) . ?
C2_7 C3_7 1.407(2) . ?
C2_7 H2_7 0.9500 . ?
C3_7 C4_7 1.395(2) . ?
C3_7 C1_11 1.532(3) . ?
C4_7 C5_7 1.393(3) . ?
C4_7 H4_7 0.9500 . ?
C5_7 C6_7 1.394(2) . ?
C5_7 C1_14 1.487(10) . ?
C5_7 C1_15 1.651(13) . ?
C6_7 H6_7 0.9500 . ?
C1_8 C2_8 1.394(2) . ?
C1_8 C6_8 1.402(2) . ?
C1_8 C1_2 1.461(8) . ?
C1_8 C1_22 1.58(2) . ?
C2_8 C3_8 1.399(2) . ?
C2_8 H2_8 0.9500 . ?
C3_8 C4_8 1.381(3) . ?
C3_8 C1_16 1.539(18) . ?
C3_8 C1_17 1.559(15) . ?
C4_8 C5_8 1.402(3) . ?
C4_8 H4_8 0.9500 . ?
C5_8 C6_8 1.396(2) . ?
C5_8 C1_18 1.51(2) . ?
C5_8 C1_19 1.56(3) . ?
C6_8 H6_8 0.9500 . ?
C1_9 C3_9 1.526(3) . ?
C1_9 C2_9 1.537(3) . ?
C1_9 C4_9 1.542(3) . ?
C2_9 H2A_9 0.9800 . ?
C2_9 H2B_9 0.9800 . ?
C2_9 H2C_9 0.9800 . ?
C3_9 H3A_9 0.9800 . ?
C3_9 H3B_9 0.9800 . ?
C3_9 H3C_9 0.9800 . ?
C4_9 H4A_9 0.9800 . ?
C4_9 H4B_9 0.9800 . ?
C4_9 H4C_9 0.9800 . ?
C1_10 C2_10 1.520(3) . ?
C1_10 C4_10 1.529(3) . ?
C1_10 C3_10 1.533(3) . ?
C2_10 H2A_10 0.9800 . ?
C2_10 H2B_10 0.9800 . ?
C2_10 H2C_10 0.9800 . ?
C3_10 H3A_10 0.9800 . ?
C3_10 H3B_10 0.9800 . ?
C3_10 H3C_10 0.9800 . ?
C4_10 H4A_10 0.9800 . ?
C4_10 H4B_10 0.9800 . ?
C4_10 H4C_10 0.9800 . ?
C1_11 C3_11 1.536(3) . ?
C1_11 C2_11 1.540(3) . ?
C1_11 C4_11 1.541(2) . ?
C2_11 H2A_11 0.9800 . ?
C2_11 H2B_11 0.9800 . ?
C2_11 H2C_11 0.9800 . ?
C3_11 H3A_11 0.9800 . ?
C3_11 H3B_11 0.9800 . ?
C3_11 H3C_11 0.9800 . ?
C4_11 H4A_11 0.9800 . ?
C4_11 H4B_11 0.9800 . ?
C4_11 H4C_11 0.9800 . ?
C1_12 C4_12 1.526(6) . ?
C1_12 C3_12 1.538(6) . ?
C1_12 C2_12 1.539(6) . ?
C2_12 H2A_12 0.9800 . ?
C2_12 H2B_12 0.9800 . ?
C2_12 H2C_12 0.9800 . ?
C3_12 H3A_12 0.9800 . ?
C3_12 H3B_12 0.9800 . ?
C3_12 H3C_12 0.9800 . ?
C4_12 H4A_12 0.9800 . ?
C4_12 H4B_12 0.9800 . ?
C4_12 H4C_12 0.9800 . ?
C1_13 C3_13 1.508(15) . ?
C1_13 C2_13 1.554(16) . ?
C1_13 C4_13 1.571(16) . ?
C2_13 H2A_13 0.9800 . ?
C2_13 H2B_13 0.9800 . ?
C2_13 H2C_13 0.9800 . ?
C3_13 H3A_13 0.9800 . ?
C3_13 H3B_13 0.9800 . ?
C3_13 H3C_13 0.9800 . ?
C4_13 H4A_13 0.9800 . ?
C4_13 H4B_13 0.9800 . ?
C4_13 H4C_13 0.9800 . ?
C1_14 C2_14 1.509(11) . ?
C1_14 C3_14 1.528(9) . ?
C1_14 C4_14 1.574(8) . ?
C2_14 H2A_14 0.9800 . ?
C2_14 H2B_14 0.9800 . ?
C2_14 H2C_14 0.9800 . ?
C3_14 H3A_14 0.9800 . ?
C3_14 H3B_14 0.9800 . ?
C3_14 H3C_14 0.9800 . ?
C4_14 H4A_14 0.9800 . ?
C4_14 H4B_14 0.9800 . ?
C4_14 H4C_14 0.9800 . ?
C1_15 C3_15 1.486(15) . ?
C1_15 C4_15 1.512(12) . ?
C1_15 C2_15 1.586(13) . ?
C2_15 H2A_15 0.9800 . ?
C2_15 H2B_15 0.9800 . ?
C2_15 H2C_15 0.9800 . ?
C3_15 H3A_15 0.9800 . ?
C3_15 H3B_15 0.9800 . ?
C3_15 H3C_15 0.9800 . ?
C4_15 H4A_15 0.9800 . ?
C4_15 H4B_15 0.9800 . ?
C4_15 H4C_15 0.9800 . ?
C1_16 C2_16 1.501(13) . ?
C1_16 C3_16 1.541(15) . ?
C1_16 C4_16 1.552(14) . ?
C2_16 H2A_16 0.9800 . ?
C2_16 H2B_16 0.9800 . ?
C2_16 H2C_16 0.9800 . ?
C3_16 H3A_16 0.9800 . ?
C3_16 H3B_16 0.9800 . ?
C3_16 H3C_16 0.9800 . ?
C4_16 H4A_16 0.9800 . ?
C4_16 H4B_16 0.9800 . ?
C4_16 H4C_16 0.9800 . ?
C1_17 C4_17 1.528(11) . ?
C1_17 C2_17 1.538(10) . ?
C1_17 C3_17 1.544(12) . ?
C2_17 H2A_17 0.9800 . ?
C2_17 H2B_17 0.9800 . ?
C2_17 H2C_17 0.9800 . ?
C3_17 H3A_17 0.9800 . ?
C3_17 H3B_17 0.9800 . ?
C3_17 H3C_17 0.9800 . ?
C4_17 H4A_17 0.9800 . ?
C4_17 H4B_17 0.9800 . ?
C4_17 H4C_17 0.9800 . ?
C1_18 C2_18 1.515(16) . ?
C1_18 C4_18 1.518(16) . ?
C1_18 C3_18 1.570(16) . ?
C2_18 H2A_18 0.9800 . ?
C2_18 H2B_18 0.9800 . ?
C2_18 H2C_18 0.9800 . ?
C3_18 H3A_18 0.9800 . ?
C3_18 H3B_18 0.9800 . ?
C3_18 H3C_18 0.9800 . ?
C4_18 H4A_18 0.9800 . ?
C4_18 H4B_18 0.9800 . ?
C4_18 H4C_18 0.9800 . ?
C1_19 C3_19 1.499(18) . ?
C1_19 C2_19 1.547(19) . ?
C1_19 C4_19 1.567(18) . ?
C2_19 H2A_19 0.9800 . ?
C2_19 H2B_19 0.9800 . ?
C2_19 H2C_19 0.9800 . ?
C3_19 H3A_19 0.9800 . ?
C3_19 H3B_19 0.9800 . ?
C3_19 H3C_19 0.9800 . ?
C4_19 H4A_19 0.9800 . ?
C4_19 H4B_19 0.9800 . ?
C4_19 H4C_19 0.9800 . ?
C1_20 C4_20 1.520(3) . ?
C1_20 C3_20 1.530(3) . ?
C1_20 C2_20 1.534(3) . ?
C2_20 H2A_20 0.9800 . ?
C2_20 H2B_20 0.9800 . ?
C2_20 H2C_20 0.9800 . ?
C3_20 H3A_20 0.9800 . ?
C3_20 H3B_20 0.9800 . ?
C3_20 H3C_20 0.9800 . ?
C4_20 H4A_20 0.9800 . ?
C4_20 H4B_20 0.9800 . ?
C4_20 H4C_20 0.9800 . ?
C1_2 C5_2 1.468(9) . ?
C1_2 C2_2 1.478(11) . ?
C1_2 Fe6_2 2.064(10) . ?
C2_2 C3_2 1.405(19) . ?
C2_2 Fe6_2 2.027(10) . ?
C3_2 C4_2 1.535(9) . ?
C3_2 Fe6_2 2.071(8) . ?
C4_2 C5_2 1.377(12) . ?
C4_2 Fe6_2 2.082(7) . ?
C4_2 H4_2 0.9500 . ?
C5_2 Fe6_2 2.070(9) . ?
C5_2 H5_2 0.9500 . ?
Fe6_2 C7_2 2.021(4) . ?
Fe6_2 C8_2 2.034(9) . ?
Fe6_2 C9_2 2.052(6) . ?
Fe6_2 C11_2 2.071(5) . ?
Fe6_2 C10_2 2.083(4) . ?
C7_2 C11_2 1.417(7) . ?
C7_2 C8_2 1.426(9) . ?
C7_2 H7_2 0.9500 . ?
C8_2 C9_2 1.413(8) . ?
C8_2 H8_2 0.9500 . ?
C9_2 C10_2 1.413(5) . ?
C9_2 H9_2 0.9500 . ?
C10_2 C11_2 1.416(5) . ?
C10_2 H10_2 0.9500 . ?
C11_2 H11_2 0.9500 . ?
C1_22 C5_22 1.33(3) . ?
C1_22 C2_22 1.39(3) . ?
C1_22 Fe6_22 2.08(3) . ?
C2_22 C3_22 1.60(5) . ?
C2_22 Fe6_22 2.31(3) . ?
C3_22 C4_22 1.10(3) . ?
C3_22 Fe6_22 2.01(2) . ?
C4_22 C5_22 1.53(4) . ?
C4_22 Fe6_22 1.87(3) . ?
C4_22 H4_22 0.9500 . ?
C5_22 Fe6_22 1.93(3) . ?
C5_22 H5_22 0.9500 . ?
Fe6_22 C10_22 1.907(13) . ?
Fe6_22 C9_22 1.992(15) . ?
Fe6_22 C11_22 2.039(13) . ?
Fe6_22 C8_22 2.11(3) . ?
Fe6_22 C7_22 2.178(13) . ?
C7_22 C8_22 1.41(2) . ?
C7_22 C11_22 1.434(13) . ?
C7_22 H7_22 0.9500 . ?
C8_22 C9_22 1.36(2) . ?
C8_22 H8_22 0.9500 . ?
C9_22 C10_22 1.428(17) . ?
C9_22 H9_22 0.9500 . ?
C10_22 C11_22 1.368(15) . ?
C10_22 H10_22 0.9500 . ?
C11_22 H11_22 0.9500 . ?
